data_7245392
loop_
_publ_author_name
'Gao, Qian'
'Wei, Yaoyi'
'Wang, Lulu'
'Luo, Rong'
'WANG, JINMIAO'
'Xie, Chenze'
'Li, Jingjing'
'Li, Na'
'Bi, Shuangyu'
'Zhang, Xia'

_publ_section_title
;
 Three novel Co(II)-based MOFs: Syntheses, structural diversity, and
 adsorption properties
;
_journal_name_full CrystEngComm
_journal_paper_doi 10.1039/D2CE01085B
_journal_year 2022
_chemical_formula_moiety 'C100 H72 Co3 N18 O16'
_chemical_formula_sum 'C100 H72 Co3 N18 O16'
_chemical_formula_weight 1958.54
_space_group_crystal_system monoclinic
_space_group_IT_number 15
_space_group_name_Hall '-C 2yc'
_space_group_name_H-M_alt 'C 1 2/c 1'
_atom_sites_solution_hydrogens mixed
_audit_creation_date 2022-05-12
_audit_creation_method
;
Olex2 1.5-alpha
(compiled 2022.04.07 svn.rca3783a0 for OlexSys, GUI svn.r6498)
;
_audit_update_record
;
2022-08-06 deposited with the CCDC.	2022-08-30 downloaded from the CCDC.
;
_cell_angle_alpha 90
_cell_angle_beta 100.495(2)
_cell_angle_gamma 90
_cell_formula_units_Z 8
_cell_length_a 22.2002(13)
_cell_length_b 20.6167(12)
_cell_length_c 41.730(2)
_cell_measurement_reflns_used 9528
_cell_measurement_temperature 150
_cell_measurement_theta_max 26.083
_cell_measurement_theta_min 2.261
_cell_volume 18780.1(18)
_computing_cell_refinement 'SAINT V8.40A (?, 2016)'
_computing_data_reduction 'SAINT V8.40A (?, 2016)'
_computing_molecular_graphics 'Olex2 1.5-alpha (Dolomanov et al., 2009)'
_computing_publication_material 'Olex2 1.5-alpha (Dolomanov et al., 2009)'
_computing_structure_refinement 'SHELXL 2018/3 (Sheldrick, 2015)'
_computing_structure_solution 'ShelXT (Sheldrick, 2015)'
_diffrn_ambient_temperature 150.00
_diffrn_measured_fraction_theta_full 0.999
_diffrn_measured_fraction_theta_max 0.993
_diffrn_measurement_device_type 'Bruker D8 VENTURE'
_diffrn_radiation_type MoK\a
_diffrn_radiation_wavelength 0.71073
_diffrn_reflns_av_R_equivalents 0.0830
_diffrn_reflns_av_unetI/netI 0.0710
_diffrn_reflns_Laue_measured_fraction_full 0.999
_diffrn_reflns_Laue_measured_fraction_max 0.993
_diffrn_reflns_limit_h_max 27
_diffrn_reflns_limit_h_min -27
_diffrn_reflns_limit_k_max 25
_diffrn_reflns_limit_k_min -25
_diffrn_reflns_limit_l_max 52
_diffrn_reflns_limit_l_min -52
_diffrn_reflns_number 101584
_diffrn_reflns_point_group_measured_fraction_full 0.999
_diffrn_reflns_point_group_measured_fraction_max 0.993
_diffrn_reflns_theta_full 25.242
_diffrn_reflns_theta_max 26.484
_diffrn_reflns_theta_min 1.886
_exptl_absorpt_coefficient_mu 0.601
_exptl_absorpt_correction_T_max 0.7454
_exptl_absorpt_correction_T_min 0.6256
_exptl_absorpt_correction_type multi-scan
_exptl_absorpt_process_details
'SADABS-2016/2 (Bruker,2016/2) was used for absorption correction. wR2(int) was 0.0825 before and 0.0717 after correction. The Ratio of minimum to maximum transmission is 0.8393. The \l/2 correction factor is Not present.'
_exptl_crystal_colour violet
_exptl_crystal_colour_primary violet
_exptl_crystal_density_diffrn 1.385
_exptl_crystal_description block
_exptl_crystal_F_000 8056
_exptl_crystal_size_max 0.12
_exptl_crystal_size_mid 0.05
_exptl_crystal_size_min 0.03
_platon_squeeze_details
;
TITL 2gq_0m_a.res in C2/c
CELL   22.2002   20.6167   41.7300     90.00    100.50     90.00
SPGR C2/c
# Solvent Accessible Volume =      2159
# Electrons Found in S.A.V. =       550
# Note: Atoms in Void are Labelled as Cxxx and Qxxx for all Others
C101 0.711 0.087 0.077 !       9.20 eA-3
C102 0.726 0.477 0.429 !       8.82 eA-3
C103 0.320 0.099 0.968 !       8.72 eA-3
C104 0.298 0.460 0.913 !       7.66 eA-3
C105 0.476 0.038 0.274 !       5.44 eA-3
C106 0.991 0.363 0.761 !       5.19 eA-3
Q107 0.728 0.351 0.571 !       5.08 eA-3
Q108 0.313 0.058 0.040 !       5.01 eA-3
C109 0.991 0.149 0.269 !       4.70 eA-3
Q110 0.703 0.118 0.506 !       2.94 eA-3
Q111 0.478 0.456 0.762 !       2.77 eA-3
Q112 0.158 0.434 0.094 !       2.22 eA-3
Q113 0.024 0.422 0.563 !       1.01 eA-3
Q114 0.351 0.504 0.384 !       0.98 eA-3
Q115 0.344 0.385 0.140 !       0.97 eA-3
Q116 0.624 0.253 0.465 !       0.93 eA-3
Q117 0.554 0.143 0.517 !       0.93 eA-3
Q118 0.921 0.032 0.790 !       0.92 eA-3
Q119 0.423 0.302 0.675 !       0.91 eA-3
Q120 0.744 0.262 0.850 !       0.90 eA-3
Q121 0.109 0.263 0.232 !       0.90 eA-3
Q122 0.961 0.462 0.685 !       0.90 eA-3
Q123 0.445 0.453 0.231 !       0.88 eA-3
Q124 0.594 0.100 0.278 !       0.88 eA-3
Q125 0.447 0.214 0.820 !       0.88 eA-3
Q126 0.079 0.460 0.444 !       0.85 eA-3
Q127 0.103 0.229 0.742 !       0.84 eA-3
C128 0.500 0.109 0.248 !       0.84 eA-3
Q129 0.202 0.032 0.374 !       0.83 eA-3
Q130 0.024 0.155 0.522 !       0.83 eA-3
Q131 0.617 0.411 0.538 !       0.82 eA-3
Q132 0.476 0.657 0.975 !       0.82 eA-3
Q133 0.343 0.111 0.253 !       0.81 eA-3
Q134 0.611 0.266 0.785 !       0.81 eA-3
Q135 0.116 0.220 0.510 !       0.81 eA-3
Q136 0.735 0.032 0.342 !       0.81 eA-3
Q137 0.009 0.061 0.064 !       0.79 eA-3
Q138 0.196 0.206-0.001 !       0.79 eA-3
Q139 0.538 0.448 0.813 !       0.78 eA-3
C140 0.774 0.438 0.453 !       0.78 eA-3
Q141 0.031 0.356 0.133 !       0.77 eA-3
Q142 0.025 0.151 0.637 !       0.77 eA-3
Q143 0.352 0.412 0.771 !       0.77 eA-3
Q144 0.852 0.100 0.260 !       0.77 eA-3
Q145 0.921 0.244 0.869 !       0.77 eA-3
Q146 0.907 0.468 0.586 !       0.76 eA-3
Q147 0.702 0.329 0.141 !       0.76 eA-3
Q148 0.538 0.203 0.077 !       0.76 eA-3
C149 0.741 0.427 0.570 !       0.75 eA-3
Q150 0.430 0.027 0.124 !       0.75 eA-3
Q151 0.204 0.189 0.194 !       0.75 eA-3
Q152 0.304 0.126 0.849 !       0.75 eA-3
Q153 0.758 0.065 0.468 !       0.74 eA-3
Q154 0.248 0.034 0.078 !       0.73 eA-3
Q155 0.405 0.495 0.101 !       0.73 eA-3
Q156 0.077 0.435 0.256 !       0.73 eA-3
Q157 0.906 0.080 0.925 !       0.72 eA-3
Q158 0.915 0.281 0.659 !       0.71 eA-3
Q159 0.626 0.160 0.033 !       0.71 eA-3
Q160 0.875 0.316 0.095 !       0.71 eA-3
C161 0.500 0.062 0.251 !       0.71 eA-3
Q162 0.070 0.298 0.455 !       0.70 eA-3
Q163 0.125 0.340 0.408 !       0.70 eA-3
Q164 0.960 0.077 0.382 !       0.70 eA-3
Q165 0.524 0.060 0.577 !       0.70 eA-3
Q166 0.579 0.399 0.669 !       0.70 eA-3
Q167 0.453 0.285 0.310 !       0.70 eA-3
Q168 0.087 0.354 0.225 !       0.69 eA-3
Q169 0.882 0.373 0.137 !       0.69 eA-3
Q170 0.962 0.033 0.242 !       0.69 eA-3
Q171 0.540 0.272 0.080 !       0.69 eA-3
Q172 0.390 0.493 0.375 !       0.68 eA-3
Q173 0.427 0.468 0.051 !       0.68 eA-3
Q174 0.390 0.230 0.207 !       0.67 eA-3
Q175 0.866 0.008 0.891 !       0.67 eA-3
C176 0.702 0.014 0.051 !       0.67 eA-3
Q177 0.382 0.247 0.100 !       0.67 eA-3
Q178 0.752 0.036 0.162 !       0.67 eA-3
Q179 0.688 0.492 0.444 !       0.66 eA-3
Q180 0.405 0.265 0.864 !       0.66 eA-3
Q181 0.569 0.155 0.696 !       0.66 eA-3
Q182 0.423 0.110 0.722 !       0.66 eA-3
Q183 0.797 0.172 0.818 !       0.66 eA-3
Q184 0.041 0.235 0.085 !       0.65 eA-3
Q185 0.751 0.305 0.752 !       0.65 eA-3
Q186 0.607 0.422 0.772 !       0.65 eA-3
Q187 0.234 0.473 0.810 !       0.65 eA-3
Q188 0.561 0.079 0.223 !       0.64 eA-3
Q189 0.743 0.052 0.282 !       0.64 eA-3
Q190 0.999 0.356 0.001 !       0.64 eA-3
Q191 0.845 0.250 0.506 !       0.64 eA-3
Q192 0.189 0.333 0.079 !       0.63 eA-3
Q193 0.578 0.282 0.860 !       0.63 eA-3
Q194 0.172 0.295 0.993 !       0.63 eA-3
Q195 0.741 0.498 0.583 !       0.63 eA-3
Q196 0.906 0.405 0.444 !       0.63 eA-3
Q197 0.720 0.474 0.459 !       0.62 eA-3
Q198 0.189 0.460 0.706 !       0.62 eA-3
Q199 0.719 0.266 0.095 !       0.62 eA-3
;
_refine_diff_density_max 1.612
_refine_diff_density_min -0.727
_refine_diff_density_rms 0.081
_refine_ls_extinction_method none
_refine_ls_goodness_of_fit_ref 1.032
_refine_ls_hydrogen_treatment constr
_refine_ls_matrix_type full
_refine_ls_number_parameters 1236
_refine_ls_number_reflns 19268
_refine_ls_number_restraints 24
_refine_ls_restrained_S_all 1.051
_refine_ls_R_factor_all 0.1056
_refine_ls_R_factor_gt 0.0675
_refine_ls_shift/su_max 0.002
_refine_ls_shift/su_mean 0.000
_refine_ls_structure_factor_coef Fsqd
_refine_ls_weighting_details 'w=1/[\s^2^(Fo^2^)+(0.0578P)^2^+96.6038P] where P=(Fo^2^+2Fc^2^)/3'
_refine_ls_weighting_scheme calc
_refine_ls_wR_factor_gt 0.1551
_refine_ls_wR_factor_ref 0.1737
_reflns_Friedel_coverage 0.000
_reflns_number_gt 12899
_reflns_number_total 19268
_reflns_threshold_expression 'I > 2\s(I)'
_cod_data_source_file d2ce01085b2.cif
_cod_data_source_block 2gq_0m_sq
_cod_original_cell_volume 18780.2(19)
_cod_database_code 7245392
_shelx_shelxl_version_number 2018/3
_shelx_space_group_comment
;
The symmetry employed for this shelxl refinement is uniquely defined
by the following loop, which should always be used as a source of
symmetry information in preference to the above space-group names.
They are only intended as comments.
;
_shelx_estimated_absorpt_t_max 0.982
_shelx_estimated_absorpt_t_min 0.931
_olex2_refinement_description
;
1. Fixed Uiso
 At 1.2 times of:
  All C(H) groups
 At 1.5 times of:
  All O(H,H) groups
2. Uiso/Uaniso restraints and constraints
Uanis(C17) \\sim Ueq, Uanis(C16) \\sim Ueq, Uanis(N4) \\sim Ueq, Uanis(C18)
\\sim Ueq: with sigma of 0.005 and sigma for terminal atoms of 0.01
3.a Rotating group:
 O12(H12A,H12B), O1(H1A,H1B)
3.b Aromatic/amide H refined with riding coordinates:
 C29(H29), C21(H21), C61(H61), C25(H25), C96(H96), C62(H62), C91(H91),
 C46(H46), C64(H64), C26(H26), C93(H93), C67(H67), C35(H35), C38(H38), C89(H89),
  C51(H51), C66(H66), C97(H97), C48(H48), C98(H98), C47(H47), C55(H55),
 C28(H28), C56(H56), C37(H37), C58(H58), C65(H65), C43(H43), C1(H1), C23(H23),
 C44(H44), C68(H68), C52(H52), C59(H59), C6(H6), C41(H41), C5(H5), C33(H33),
 C34(H34), C8(H8), C9(H9), C53(H53), C3(H3), C71(H71), C2(H2), C50(H50),
 C40(H40), C49(H49), C15(H15), C82(H82), C83(H83), C70(H70), C80(H80), C84(H84),
  C14(H14), C79(H79), C11(H11), C86(H86), C85(H85), C69(H69), C12(H12),
 C76(H76), C77(H77), C74(H74), C73(H73), C17(H17), C18(H18), C16(H16)
;
_platon_squeeze_void_probe_radius 1.20
_olex2_submission_special_instructions 'No special instructions were received'

loop_
_space_group_symop_operation_xyz
'x, y, z'
'-x, y, -z+1/2'
'x+1/2, y+1/2, z'
'-x+1/2, y+1/2, -z+1/2'
'-x, -y, -z'
'x, -y, z-1/2'
'-x+1/2, -y+1/2, -z'
'x+1/2, -y+1/2, z-1/2'

loop_
_atom_site_label
_atom_site_type_symbol
_atom_site_fract_x
_atom_site_fract_y
_atom_site_fract_z
_atom_site_U_iso_or_equiv
_atom_site_adp_type
_atom_site_occupancy
_atom_site_site_symmetry_order
_atom_site_calc_flag
_atom_site_refinement_flags_posn
_atom_site_refinement_flags_adp
_atom_site_refinement_flags_occupancy
_atom_site_disorder_assembly
_atom_site_disorder_group
Co3 Co 1.05030(3) 0.48932(3) 0.63137(2) 0.02538(14) Uani 1 1 d . . . . .
Co1 Co 0.45756(3) 0.50724(3) 0.36346(2) 0.02746(14) Uani 1 1 d . . . . .
Co2 Co 0.70957(3) 0.60849(3) 0.51158(2) 0.03644(16) Uani 1 1 d . . . . .
O11 O 1.01552(13) 0.53648(13) 0.58808(6) 0.0297(6) Uani 1 1 d . . . . .
O14 O 0.98756(14) 0.69466(13) 0.46570(6) 0.0316(7) Uani 1 1 d . . . . .
O2 O 0.49329(13) 0.45898(14) 0.40522(7) 0.0320(7) Uani 1 1 d . . . . .
O5 O 0.57405(14) 0.43014(13) 0.67461(7) 0.0325(7) Uani 1 1 d . . . . .
O16 O 0.92030(14) 0.56892(13) 0.32819(6) 0.0318(7) Uani 1 1 d . . . . .
O12 O 1.14196(14) 0.50342(15) 0.61959(7) 0.0377(7) Uani 1 1 d . . . . .
H12A H 1.168867 0.518077 0.637006 0.057 Uiso 1 1 d R U . . .
H12B H 1.141866 0.535801 0.604928 0.057 Uiso 1 1 d R U . . .
O4 O 0.52939(15) 0.32150(14) 0.53288(7) 0.0379(7) Uani 1 1 d . . . . .
O3 O 0.42579(14) 0.38690(15) 0.41779(7) 0.0403(8) Uani 1 1 d . . . . .
O15 O 0.91455(16) 0.67214(14) 0.31178(7) 0.0420(8) Uani 1 1 d . . . . .
O6 O 0.59017(17) 0.32602(14) 0.68732(7) 0.0437(8) Uani 1 1 d . . . . .
O9 O 0.78374(15) 0.62149(17) 0.48777(8) 0.0474(9) Uani 1 1 d . . . . .
N13 N 0.56073(16) 0.92866(16) 0.16102(8) 0.0290(8) Uani 1 1 d . . . . .
N9 N 0.54605(15) 0.40320(16) 0.61122(8) 0.0260(7) Uani 1 1 d . . . . .
O8 O 0.66271(15) 0.53334(16) 0.53013(7) 0.0429(8) Uani 1 1 d . . . . .
O13 O 1.09311(15) 0.58515(18) 0.57042(8) 0.0515(9) Uani 1 1 d . . . . .
O7 O 0.67244(15) 0.52880(16) 0.47877(7) 0.0422(8) Uani 1 1 d . . . . .
N12 N 0.57305(16) 0.86732(16) 0.20497(8) 0.0279(8) Uani 1 1 d . . . . .
N18 N 0.95201(15) 0.60289(16) 0.39045(8) 0.0264(7) Uani 1 1 d . . . . .
O10 O 0.80321(15) 0.56737(19) 0.53363(8) 0.0521(9) Uani 1 1 d . . . . .
N6 N 0.63097(16) 0.54369(16) 0.33432(8) 0.0295(8) Uani 1 1 d . . . . .
O1 O 0.36844(15) 0.47833(17) 0.37295(9) 0.0517(9) Uani 1 1 d . . . . .
H1A H 0.340633 0.485606 0.355595 0.078 Uiso 1 1 d R U . . .
H1B H 0.357825 0.503568 0.387836 0.078 Uiso 1 1 d R U . . .
N5 N 0.55061(16) 0.52593(16) 0.35766(8) 0.0293(8) Uani 1 1 d . . . . .
N2 N 0.43038(17) 0.36663(16) 0.28785(9) 0.0332(8) Uani 1 1 d . . . . .
N11 N 0.61574(17) 0.71881(17) 0.43436(8) 0.0325(8) Uani 1 1 d . . . . .
N10 N 0.65016(17) 0.66599(18) 0.47980(8) 0.0352(9) Uani 1 1 d . . . . .
N7 N 0.87393(16) 0.54504(18) 0.15730(8) 0.0310(8) Uani 1 1 d . . . . .
N8 N 0.95574(17) 0.52628(17) 0.13566(8) 0.0322(8) Uani 1 1 d . . . . .
N1 N 0.44871(18) 0.42768(17) 0.33198(9) 0.0370(9) Uani 1 1 d . . . . .
N14 N 0.71761(19) 0.6709(2) 0.55067(9) 0.0446(10) Uani 1 1 d . . . . .
C95 C 0.9672(2) 0.6804(2) 0.43306(9) 0.0286(9) Uani 1 1 d . . . . .
C20 C 0.51347(19) 0.4142(2) 0.45768(9) 0.0271(9) Uani 1 1 d . . . . .
N15 N 0.72175(18) 0.70483(19) 0.60158(10) 0.0423(10) Uani 1 1 d . . . . .
C63 C 0.58276(19) 0.84825(19) 0.23850(9) 0.0271(9) Uani 1 1 d . . . . .
C30 C 0.56780(19) 0.3546(2) 0.63128(9) 0.0272(9) Uani 1 1 d . . . . .
C45 C 0.83659(19) 0.5536(2) 0.18173(10) 0.0308(9) Uani 1 1 d . . . . .
C90 C 0.9689(2) 0.65227(19) 0.48833(9) 0.0280(9) Uani 1 1 d . . . . .
C57 C 0.6010(2) 0.78470(19) 0.33751(10) 0.0291(9) Uani 1 1 d . . . . .
C92 C 0.99291(19) 0.5930(2) 0.53823(9) 0.0293(9) Uani 1 1 d . . . . .
C29 C 0.5786(2) 0.2935(2) 0.61949(10) 0.0341(10) Uani 1 1 d . . . . .
H29 H 0.594139 0.259587 0.634054 0.041 Uiso 1 1 calc R U . . .
C36 C 0.66656(19) 0.5530(2) 0.30916(10) 0.0301(9) Uani 1 1 d . . . . .
C21 C 0.5020(2) 0.3704(2) 0.48107(9) 0.0291(9) Uani 1 1 d . . . . .
H21 H 0.468402 0.341283 0.476421 0.035 Uiso 1 1 calc R U . . .
C19 C 0.47361(19) 0.4195(2) 0.42445(10) 0.0285(9) Uani 1 1 d . . . . .
C61 C 0.6051(2) 0.7649(2) 0.27884(10) 0.0307(9) Uani 1 1 d . . . . .
H61 H 0.616391 0.721263 0.284313 0.037 Uiso 1 1 calc R U . . .
C31 C 0.57873(19) 0.3705(2) 0.66742(9) 0.0282(9) Uani 1 1 d . . . . .
C60 C 0.59573(19) 0.80743(19) 0.30341(10) 0.0287(9) Uani 1 1 d . . . . .
C54 C 0.6101(2) 0.7408(2) 0.40122(9) 0.0312(9) Uani 1 1 d . . . . .
N16 N 0.77414(19) 0.7123(2) 0.84324(11) 0.0499(11) Uani 1 1 d . . . . .
C25 C 0.5627(2) 0.4573(2) 0.46505(10) 0.0323(10) Uani 1 1 d . . . . .
H25 H 0.570867 0.486816 0.448887 0.039 Uiso 1 1 calc R U . . .
C96 C 0.9491(2) 0.7305(2) 0.41159(10) 0.0341(10) Uani 1 1 d . . . . .
H96 H 0.947647 0.774021 0.418949 0.041 Uiso 1 1 calc R U . . .
C62 C 0.59841(19) 0.7845(2) 0.24671(10) 0.0299(9) Uani 1 1 d . . . . .
H62 H 0.604497 0.754407 0.230337 0.036 Uiso 1 1 calc R U . . .
C91 C 1.0120(2) 0.6313(2) 0.51437(9) 0.0288(9) Uani 1 1 d . . . . .
H91 H 1.053924 0.642764 0.516010 0.035 Uiso 1 1 calc R U . . .
C46 C 0.8297(2) 0.5802(2) 0.23687(11) 0.0369(10) Uani 1 1 d . . . . .
H46 H 0.848326 0.596155 0.257680 0.044 Uiso 1 1 calc R U . . .
C64 C 0.5753(2) 0.8922(2) 0.26264(10) 0.0352(10) Uani 1 1 d . . . . .
H64 H 0.565521 0.936216 0.257184 0.042 Uiso 1 1 calc R U . . .
C94 C 1.0376(2) 0.5701(2) 0.56778(10) 0.0298(9) Uani 1 1 d . . . . .
C26 C 0.53304(19) 0.3930(2) 0.57927(9) 0.0294(9) Uani 1 1 d . . . . .
H26 H 0.516243 0.427302 0.565239 0.035 Uiso 1 1 calc R U . . .
C100 C 0.9217(2) 0.6298(2) 0.33327(10) 0.0316(10) Uani 1 1 d . . . . .
C99 C 0.9353(2) 0.65090(19) 0.36886(9) 0.0280(9) Uani 1 1 d . . . . .
C93 C 0.9316(2) 0.5788(2) 0.53590(10) 0.0348(10) Uani 1 1 d . . . . .
H93 H 0.918812 0.553288 0.552379 0.042 Uiso 1 1 calc R U . . .
C67 C 0.5475(2) 0.8650(2) 0.15204(10) 0.0353(10) Uani 1 1 d . . . . .
H67 H 0.534863 0.850393 0.130263 0.042 Uiso 1 1 calc R U . . .
C35 C 0.56898(19) 0.5420(2) 0.33042(10) 0.0306(9) Uani 1 1 d . . . . .
H35 H 0.542104 0.551367 0.310514 0.037 Uiso 1 1 calc R U . . .
C38 C 0.6710(2) 0.5754(2) 0.25328(11) 0.0369(10) Uani 1 1 d . . . . .
H38 H 0.650968 0.587887 0.232105 0.044 Uiso 1 1 calc R U . . .
C27 C 0.5435(2) 0.3333(2) 0.56600(9) 0.0305(9) Uani 1 1 d . . . . .
C89 C 0.9076(2) 0.6373(2) 0.48543(10) 0.0345(10) Uani 1 1 d . . . . .
H89 H 0.878916 0.651478 0.467031 0.041 Uiso 1 1 calc R U . . .
C51 C 0.6486(2) 0.6672(2) 0.44800(11) 0.0365(10) Uani 1 1 d . . . . .
H51 H 0.667782 0.636170 0.436327 0.044 Uiso 1 1 calc R U . . .
C66 C 0.5753(2) 0.9281(2) 0.19312(10) 0.0317(10) Uani 1 1 d . . . . .
H66 H 0.585985 0.965591 0.206183 0.038 Uiso 1 1 calc R U . . .
C97 C 0.9333(2) 0.7149(2) 0.37877(10) 0.0337(10) Uani 1 1 d . . . . .
H97 H 0.921022 0.748049 0.363126 0.040 Uiso 1 1 calc R U . . .
C48 C 0.93498(19) 0.5342(2) 0.16305(10) 0.0311(9) Uani 1 1 d . . . . .
H48 H 0.959768 0.532464 0.184143 0.037 Uiso 1 1 calc R U . . .
C98 C 0.9679(2) 0.61718(19) 0.42189(9) 0.0283(9) Uani 1 1 d . . . . .
H98 H 0.980067 0.583237 0.437081 0.034 Uiso 1 1 calc R U . . .
C47 C 0.8634(2) 0.5767(2) 0.21204(10) 0.0389(11) Uani 1 1 d . . . . .
H47 H 0.904965 0.590268 0.215888 0.047 Uiso 1 1 calc R U . . .
C55 C 0.5920(2) 0.6985(2) 0.37590(10) 0.0337(10) Uani 1 1 d . . . . .
H55 H 0.582656 0.654706 0.380056 0.040 Uiso 1 1 calc R U . . .
C28 C 0.5661(2) 0.2828(2) 0.58599(10) 0.0358(10) Uani 1 1 d . . . . .
H28 H 0.573192 0.241522 0.577223 0.043 Uiso 1 1 calc R U . . .
C56 C 0.5875(2) 0.7205(2) 0.34433(10) 0.0338(10) Uani 1 1 d . . . . .
H56 H 0.574929 0.691262 0.326789 0.041 Uiso 1 1 calc R U . . .
C37 C 0.6379(2) 0.5720(2) 0.27840(11) 0.0387(11) Uani 1 1 d . . . . .
H37 H 0.595579 0.582802 0.274452 0.046 Uiso 1 1 calc R U . . .
C22 C 0.5401(2) 0.3696(2) 0.51127(9) 0.0329(10) Uani 1 1 d . . . . .
C88 C 0.8884(2) 0.6009(2) 0.51005(10) 0.0359(10) Uani 1 1 d . . . . .
C42 C 0.7683(2) 0.5604(2) 0.23154(10) 0.0315(9) Uani 1 1 d . . . . .
C58 C 0.6179(2) 0.8266(2) 0.36381(10) 0.0344(10) Uani 1 1 d . . . . .
H58 H 0.626052 0.870858 0.359846 0.041 Uiso 1 1 calc R U . . .
C4 C 0.4185(2) 0.3487(2) 0.25428(10) 0.0323(10) Uani 1 1 d . . . . .
C39 C 0.73370(19) 0.5606(2) 0.25872(10) 0.0301(9) Uani 1 1 d . . . . .
C65 C 0.5821(2) 0.8717(2) 0.29477(10) 0.0343(10) Uani 1 1 d . . . . .
H65 H 0.577271 0.902176 0.311215 0.041 Uiso 1 1 calc R U . . .
C43 C 0.7414(2) 0.5413(2) 0.20036(10) 0.0328(10) Uani 1 1 d . . . . .
H43 H 0.699034 0.530757 0.195937 0.039 Uiso 1 1 calc R U . . .
C1 C 0.4316(2) 0.4276(2) 0.30015(10) 0.0336(10) Uani 1 1 d . . . . .
H1 H 0.421391 0.465433 0.287350 0.040 Uiso 1 1 calc R U . . .
C23 C 0.5889(2) 0.4134(2) 0.51913(10) 0.0359(10) Uani 1 1 d . . . . .
H23 H 0.614122 0.413002 0.540134 0.043 Uiso 1 1 calc R U . . .
C24 C 0.5998(2) 0.4575(2) 0.49557(10) 0.0333(10) Uani 1 1 d . . . . .
C44 C 0.7753(2) 0.5371(2) 0.17534(10) 0.0340(10) Uani 1 1 d . . . . .
H44 H 0.756446 0.523024 0.154202 0.041 Uiso 1 1 calc R U . . .
C68 C 0.5551(2) 0.8267(2) 0.17864(9) 0.0332(10) Uani 1 1 d . . . . .
H68 H 0.549367 0.781040 0.179166 0.040 Uiso 1 1 calc R U . . .
C52 C 0.5958(2) 0.7520(2) 0.45892(10) 0.0388(11) Uani 1 1 d . . . . .
H52 H 0.571981 0.790526 0.456875 0.047 Uiso 1 1 calc R U . . .
C75 C 0.7352(2) 0.7031(2) 0.70365(12) 0.0405(11) Uani 1 1 d . . . . .
C59 C 0.6230(2) 0.8049(2) 0.39579(10) 0.0350(10) Uani 1 1 d . . . . .
H59 H 0.635191 0.833660 0.413560 0.042 Uiso 1 1 calc R U . . .
C6 C 0.3929(2) 0.2688(2) 0.21237(12) 0.0387(11) Uani 1 1 d . . . . .
H6 H 0.381993 0.225371 0.206209 0.046 Uiso 1 1 calc R U . . .
C41 C 0.7287(2) 0.5399(2) 0.31538(11) 0.0355(10) Uani 1 1 d . . . . .
H41 H 0.748664 0.527894 0.336654 0.043 Uiso 1 1 calc R U . . .
C5 C 0.4027(2) 0.2858(2) 0.24509(12) 0.0382(11) Uani 1 1 d . . . . .
H5 H 0.398502 0.254247 0.261114 0.046 Uiso 1 1 calc R U . . .
C33 C 0.6533(2) 0.5276(3) 0.36635(11) 0.0442(12) Uani 1 1 d . . . . .
H33 H 0.695084 0.524729 0.376648 0.053 Uiso 1 1 calc R U . . .
C34 C 0.6031(2) 0.5167(2) 0.38020(11) 0.0406(11) Uani 1 1 d . . . . .
H34 H 0.604401 0.504577 0.402270 0.049 Uiso 1 1 calc R U . . .
C8 C 0.4139(2) 0.3780(2) 0.19834(11) 0.0390(11) Uani 1 1 d . . . . .
H8 H 0.416911 0.410195 0.182437 0.047 Uiso 1 1 calc R U . . .
C9 C 0.4245(2) 0.3953(2) 0.23071(11) 0.0385(11) Uani 1 1 d . . . . .
H9 H 0.435896 0.438472 0.237003 0.046 Uiso 1 1 calc R U . . .
C53 C 0.6169(2) 0.7188(2) 0.48663(11) 0.0408(11) Uani 1 1 d . . . . .
H53 H 0.609751 0.730331 0.507672 0.049 Uiso 1 1 calc R U . . .
C3 C 0.4482(2) 0.3254(2) 0.31387(11) 0.0414(11) Uani 1 1 d . . . . .
H3 H 0.451817 0.279547 0.313102 0.050 Uiso 1 1 calc R U . . .
C81 C 0.7646(2) 0.7083(2) 0.80819(12) 0.0424(11) Uani 1 1 d . . . . .
C7 C 0.3989(2) 0.3147(2) 0.18811(11) 0.0368(10) Uani 1 1 d . . . . .
C72 C 0.7242(2) 0.7035(2) 0.63588(12) 0.0422(11) Uani 1 1 d . . . . .
C71 C 0.7162(2) 0.6530(2) 0.58078(11) 0.0436(12) Uani 1 1 d . . . . .
H71 H 0.711948 0.609381 0.587303 0.052 Uiso 1 1 calc R U . . .
C2 C 0.4595(2) 0.3633(2) 0.34064(12) 0.0413(11) Uani 1 1 d . . . . .
H2 H 0.472947 0.348062 0.362243 0.050 Uiso 1 1 calc R U . . .
C78 C 0.7446(2) 0.7042(2) 0.73995(12) 0.0408(11) Uani 1 1 d . . . . .
C50 C 0.9055(2) 0.5324(3) 0.11104(10) 0.0438(12) Uani 1 1 d . . . . .
H50 H 0.906371 0.528946 0.088427 0.053 Uiso 1 1 calc R U . . .
C40 C 0.7617(2) 0.5446(2) 0.29018(11) 0.0366(10) Uani 1 1 d . . . . .
H40 H 0.804519 0.536593 0.294634 0.044 Uiso 1 1 calc R U . . .
C32 C 0.6485(2) 0.5081(2) 0.50204(11) 0.0377(10) Uani 1 1 d . . . . .
N3 N 0.3590(2) 0.2617(3) 0.05167(14) 0.0769(17) Uani 1 1 d . . . . .
C49 C 0.8549(2) 0.5441(3) 0.12375(10) 0.0450(12) Uani 1 1 d . . . . .
H49 H 0.814358 0.550443 0.112089 0.054 Uiso 1 1 calc R U . . .
C15 C 0.3631(2) 0.3451(3) 0.13028(12) 0.0493(13) Uani 1 1 d . . . . .
H15 H 0.351718 0.386117 0.137681 0.059 Uiso 1 1 calc R U . . .
C87 C 0.8218(2) 0.5952(3) 0.51035(11) 0.0442(12) Uani 1 1 d . . . . .
C10 C 0.3884(2) 0.2984(2) 0.15294(12) 0.0411(11) Uani 1 1 d . . . . .
N17 N 0.7732(2) 0.7518(3) 0.89266(12) 0.0621(13) Uani 1 1 d . . . . .
C82 C 0.7668(2) 0.7645(3) 0.79072(12) 0.0484(13) Uani 1 1 d . . . . .
H82 H 0.775682 0.804678 0.801671 0.058 Uiso 1 1 calc R U . . .
C83 C 0.7557(2) 0.7619(3) 0.75661(12) 0.0467(12) Uani 1 1 d . . . . .
H83 H 0.755930 0.801034 0.744621 0.056 Uiso 1 1 calc R U . . .
C70 C 0.7279(2) 0.7587(2) 0.58271(13) 0.0502(13) Uani 1 1 d . . . . .
H70 H 0.732718 0.802400 0.590000 0.060 Uiso 1 1 calc R U . . .
C80 C 0.7534(3) 0.6499(3) 0.79241(14) 0.0550(14) Uani 1 1 d . . . . .
H80 H 0.752189 0.611132 0.804537 0.066 Uiso 1 1 calc R U . . .
C13 C 0.3695(3) 0.2747(3) 0.08584(14) 0.0575(16) Uani 1 1 d . . . . .
C84 C 0.7595(2) 0.7627(3) 0.86059(13) 0.0537(14) Uani 1 1 d . . . . .
H84 H 0.741388 0.801638 0.851183 0.064 Uiso 1 1 calc R U . . .
C14 C 0.3543(3) 0.3326(3) 0.09700(13) 0.0593(15) Uani 1 1 d . . . . .
H14 H 0.337326 0.365301 0.081979 0.071 Uiso 1 1 calc R U . . .
C79 C 0.7439(3) 0.6480(3) 0.75840(14) 0.0542(14) Uani 1 1 d . . . . .
H79 H 0.736646 0.607374 0.747612 0.065 Uiso 1 1 calc R U . . .
C11 C 0.4038(3) 0.2381(3) 0.14150(15) 0.0566(15) Uani 1 1 d . . . . .
H11 H 0.420603 0.205012 0.156307 0.068 Uiso 1 1 calc R U . . .
C86 C 0.7981(3) 0.6651(3) 0.86535(14) 0.0577(15) Uani 1 1 d . . . . .
H86 H 0.812767 0.623462 0.860778 0.069 Uiso 1 1 calc R U . . .
C85 C 0.7961(3) 0.6909(3) 0.89505(14) 0.0583(15) Uani 1 1 d . . . . .
H85 H 0.809202 0.668872 0.915089 0.070 Uiso 1 1 calc R U . . .
C69 C 0.7256(2) 0.7372(2) 0.55176(13) 0.0513(14) Uani 1 1 d . . . . .
H69 H 0.729083 0.763844 0.533598 0.062 Uiso 1 1 calc R U . . .
C12 C 0.3939(3) 0.2272(3) 0.10755(17) 0.070(2) Uani 1 1 d . . . . .
H12 H 0.404268 0.186330 0.099541 0.084 Uiso 1 1 calc R U . . .
C76 C 0.7321(4) 0.6477(3) 0.65299(14) 0.094(3) Uani 1 1 d . . . . .
H76 H 0.734155 0.607913 0.641761 0.112 Uiso 1 1 calc R U . . .
C77 C 0.7375(4) 0.6472(3) 0.68666(15) 0.089(3) Uani 1 1 d . . . . .
H77 H 0.742845 0.607063 0.698007 0.107 Uiso 1 1 calc R U . . .
N4 N 0.3460(3) 0.2073(4) 0.00598(19) 0.117(2) Uani 1 1 d . U . . .
C74 C 0.7256(4) 0.7579(3) 0.68609(15) 0.095(3) Uani 1 1 d . . . . .
H74 H 0.721150 0.797548 0.697040 0.114 Uiso 1 1 calc R U . . .
C73 C 0.7219(4) 0.7589(3) 0.65217(14) 0.090(3) Uani 1 1 d . . . . .
H73 H 0.717881 0.798983 0.640790 0.108 Uiso 1 1 calc R U . . .
C17 C 0.3353(4) 0.2698(5) -0.00152(19) 0.106(3) Uani 1 1 d . U . . .
H17 H 0.325565 0.287754 -0.022798 0.127 Uiso 1 1 calc R U . . .
C18 C 0.3600(4) 0.2026(5) 0.0382(2) 0.108(3) Uani 1 1 d . U . . .
H18 H 0.369371 0.163378 0.049921 0.130 Uiso 1 1 calc R U . . .
C16 C 0.3412(5) 0.3034(6) 0.0276(3) 0.141(4) Uani 1 1 d . U . . .
H16 H 0.333769 0.348410 0.029970 0.169 Uiso 1 1 calc R U . . .

loop_
_atom_site_aniso_label
_atom_site_aniso_U_11
_atom_site_aniso_U_22
_atom_site_aniso_U_33
_atom_site_aniso_U_23
_atom_site_aniso_U_13
_atom_site_aniso_U_12
Co3 0.0363(3) 0.0237(3) 0.0176(3) 0.0002(2) 0.0089(2) -0.0025(2)
Co1 0.0333(3) 0.0259(3) 0.0239(3) 0.0057(2) 0.0073(2) -0.0038(2)
Co2 0.0410(4) 0.0417(4) 0.0259(3) 0.0083(3) 0.0041(3) -0.0115(3)
O11 0.0363(16) 0.0315(16) 0.0230(14) 0.0049(12) 0.0100(12) 0.0008(13)
O14 0.0537(19) 0.0291(15) 0.0138(13) 0.0002(11) 0.0106(13) -0.0101(14)
O2 0.0346(16) 0.0352(16) 0.0266(15) 0.0125(12) 0.0068(13) -0.0044(13)
O5 0.0448(18) 0.0268(16) 0.0242(15) 0.0018(12) 0.0018(13) -0.0032(13)
O16 0.0519(19) 0.0241(15) 0.0189(14) -0.0001(11) 0.0056(13) -0.0018(13)
O12 0.0387(17) 0.0403(18) 0.0328(16) 0.0089(14) 0.0034(14) -0.0072(14)
O4 0.060(2) 0.0356(17) 0.0188(14) 0.0027(12) 0.0090(14) -0.0072(15)
O3 0.0429(19) 0.0452(19) 0.0323(17) 0.0119(14) 0.0052(14) -0.0135(16)
O15 0.075(2) 0.0306(16) 0.0203(15) 0.0069(13) 0.0087(15) 0.0004(16)
O6 0.078(2) 0.0288(16) 0.0213(15) 0.0067(13) 0.0018(15) 0.0046(16)
O9 0.0376(18) 0.061(2) 0.0410(19) 0.0153(17) -0.0001(15) -0.0127(17)
N13 0.039(2) 0.0247(18) 0.0239(18) 0.0016(14) 0.0088(15) 0.0013(15)
N9 0.0298(18) 0.0281(18) 0.0218(17) 0.0054(14) 0.0093(14) 0.0002(15)
O8 0.054(2) 0.048(2) 0.0276(16) 0.0026(14) 0.0087(15) -0.0188(16)
O13 0.040(2) 0.071(2) 0.0415(19) 0.0212(17) 0.0025(15) -0.0160(18)
O7 0.049(2) 0.0450(19) 0.0351(18) 0.0042(14) 0.0136(15) -0.0114(16)
N12 0.038(2) 0.0238(17) 0.0230(17) 0.0035(14) 0.0093(15) -0.0038(15)
N18 0.0351(19) 0.0253(17) 0.0208(17) 0.0017(13) 0.0101(14) -0.0025(15)
O10 0.0405(19) 0.075(3) 0.042(2) 0.0184(18) 0.0111(16) -0.0103(18)
N6 0.035(2) 0.0282(18) 0.0279(18) 0.0019(14) 0.0132(15) -0.0006(15)
O1 0.0354(18) 0.065(2) 0.052(2) 0.0233(18) -0.0010(16) -0.0148(17)
N5 0.038(2) 0.0252(18) 0.0279(18) 0.0015(14) 0.0139(16) -0.0007(15)
N2 0.041(2) 0.0232(18) 0.036(2) 0.0052(15) 0.0086(17) -0.0018(16)
N11 0.043(2) 0.033(2) 0.0217(18) 0.0025(15) 0.0067(16) -0.0017(17)
N10 0.044(2) 0.036(2) 0.0256(19) 0.0044(16) 0.0078(16) -0.0101(18)
N7 0.0316(19) 0.042(2) 0.0218(17) -0.0037(15) 0.0098(15) 0.0018(16)
N8 0.041(2) 0.035(2) 0.0226(18) 0.0012(15) 0.0116(16) 0.0048(16)
N1 0.050(2) 0.0269(19) 0.034(2) 0.0036(16) 0.0069(18) -0.0051(17)
N14 0.048(2) 0.050(3) 0.034(2) 0.0040(18) 0.0013(18) -0.017(2)
C95 0.043(3) 0.030(2) 0.0150(19) 0.0002(16) 0.0127(18) -0.0050(19)
C20 0.031(2) 0.030(2) 0.022(2) 0.0012(16) 0.0079(17) -0.0027(18)
N15 0.040(2) 0.044(2) 0.041(2) 0.0031(19) 0.0026(18) -0.0108(19)
C63 0.035(2) 0.025(2) 0.022(2) 0.0045(16) 0.0071(17) -0.0005(18)
C30 0.035(2) 0.030(2) 0.0181(19) 0.0047(16) 0.0079(17) -0.0001(18)
C45 0.033(2) 0.040(2) 0.022(2) -0.0021(18) 0.0124(18) 0.0015(19)
C90 0.045(3) 0.024(2) 0.0181(19) 0.0016(16) 0.0146(18) -0.0041(18)
C57 0.039(2) 0.026(2) 0.024(2) 0.0018(16) 0.0093(18) 0.0002(18)
C92 0.035(2) 0.034(2) 0.020(2) 0.0006(17) 0.0062(17) -0.0021(19)
C29 0.048(3) 0.030(2) 0.026(2) 0.0066(18) 0.011(2) 0.006(2)
C36 0.036(2) 0.032(2) 0.027(2) -0.0003(17) 0.0173(18) -0.0019(19)
C21 0.037(2) 0.029(2) 0.022(2) -0.0003(17) 0.0082(18) -0.0041(18)
C19 0.033(2) 0.027(2) 0.026(2) 0.0070(17) 0.0082(18) -0.0022(18)
C61 0.039(2) 0.028(2) 0.026(2) 0.0046(17) 0.0079(18) 0.0059(19)
C31 0.032(2) 0.029(2) 0.023(2) 0.0038(17) 0.0038(17) -0.0018(18)
C60 0.035(2) 0.025(2) 0.026(2) 0.0014(17) 0.0052(18) -0.0017(18)
C54 0.037(2) 0.037(2) 0.018(2) 0.0072(17) 0.0012(18) 0.0012(19)
N16 0.042(2) 0.061(3) 0.048(3) 0.001(2) 0.011(2) 0.007(2)
C25 0.041(3) 0.030(2) 0.028(2) 0.0035(18) 0.0117(19) -0.0057(19)
C96 0.058(3) 0.025(2) 0.022(2) -0.0011(17) 0.014(2) -0.002(2)
C62 0.037(2) 0.029(2) 0.025(2) 0.0007(17) 0.0081(18) 0.0037(18)
C91 0.036(2) 0.034(2) 0.0176(19) -0.0018(17) 0.0105(17) -0.0055(19)
C46 0.034(2) 0.050(3) 0.029(2) -0.006(2) 0.0112(19) -0.005(2)
C64 0.055(3) 0.023(2) 0.028(2) 0.0020(17) 0.010(2) 0.001(2)
C94 0.039(3) 0.029(2) 0.023(2) 0.0016(17) 0.0082(18) -0.0022(19)
C26 0.035(2) 0.034(2) 0.020(2) 0.0088(17) 0.0080(17) 0.0018(19)
C100 0.042(3) 0.033(2) 0.021(2) 0.0002(18) 0.0072(18) -0.002(2)
C99 0.040(2) 0.025(2) 0.020(2) 0.0009(16) 0.0080(18) -0.0030(18)
C93 0.048(3) 0.035(2) 0.022(2) 0.0038(18) 0.010(2) -0.010(2)
C67 0.053(3) 0.030(2) 0.024(2) -0.0025(18) 0.009(2) -0.001(2)
C35 0.033(2) 0.031(2) 0.030(2) -0.0011(18) 0.0127(19) -0.0011(18)
C38 0.040(3) 0.046(3) 0.028(2) 0.008(2) 0.014(2) 0.003(2)
C27 0.036(2) 0.036(2) 0.021(2) 0.0019(17) 0.0095(18) -0.0062(19)
C89 0.049(3) 0.036(2) 0.018(2) 0.0022(17) 0.0052(19) -0.005(2)
C51 0.044(3) 0.034(2) 0.031(2) 0.0039(19) 0.005(2) -0.003(2)
C66 0.044(3) 0.029(2) 0.023(2) 0.0020(17) 0.0098(19) 0.0005(19)
C97 0.054(3) 0.028(2) 0.020(2) 0.0037(17) 0.0096(19) -0.002(2)
C48 0.033(2) 0.040(2) 0.023(2) 0.0036(18) 0.0097(18) 0.0047(19)
C98 0.045(3) 0.026(2) 0.0153(19) 0.0049(16) 0.0107(18) 0.0002(19)
C47 0.035(2) 0.054(3) 0.031(2) -0.010(2) 0.017(2) -0.006(2)
C55 0.046(3) 0.028(2) 0.027(2) 0.0053(18) 0.0071(19) -0.004(2)
C28 0.051(3) 0.033(2) 0.025(2) 0.0026(18) 0.014(2) 0.006(2)
C56 0.051(3) 0.027(2) 0.023(2) -0.0018(17) 0.0040(19) -0.003(2)
C37 0.035(2) 0.047(3) 0.038(3) 0.012(2) 0.015(2) 0.009(2)
C22 0.049(3) 0.034(2) 0.019(2) 0.0035(17) 0.0146(19) -0.003(2)
C88 0.036(2) 0.047(3) 0.024(2) 0.0052(19) 0.0051(19) -0.009(2)
C42 0.033(2) 0.033(2) 0.031(2) -0.0015(18) 0.0129(19) 0.0019(19)
C58 0.050(3) 0.023(2) 0.030(2) 0.0013(17) 0.008(2) -0.0005(19)
C4 0.037(2) 0.028(2) 0.033(2) 0.0003(18) 0.0072(19) -0.0027(19)
C39 0.033(2) 0.028(2) 0.033(2) -0.0011(18) 0.0144(19) -0.0028(18)
C65 0.049(3) 0.031(2) 0.024(2) -0.0017(18) 0.009(2) 0.000(2)
C43 0.028(2) 0.038(2) 0.034(2) -0.0023(19) 0.0097(19) -0.0007(19)
C1 0.044(3) 0.024(2) 0.032(2) 0.0014(18) 0.004(2) -0.0067(19)
C23 0.044(3) 0.044(3) 0.022(2) -0.0018(19) 0.0121(19) -0.004(2)
C24 0.041(3) 0.036(2) 0.025(2) 0.0023(18) 0.0117(19) -0.005(2)
C44 0.035(2) 0.043(3) 0.027(2) -0.0062(19) 0.0113(19) 0.000(2)
C68 0.051(3) 0.027(2) 0.021(2) 0.0001(17) 0.0056(19) -0.003(2)
C52 0.045(3) 0.049(3) 0.025(2) -0.002(2) 0.012(2) 0.000(2)
C75 0.036(3) 0.045(3) 0.043(3) -0.009(2) 0.013(2) -0.001(2)
C59 0.050(3) 0.031(2) 0.024(2) -0.0015(18) 0.007(2) -0.004(2)
C6 0.037(3) 0.027(2) 0.052(3) -0.004(2) 0.009(2) -0.0038(19)
C41 0.035(2) 0.044(3) 0.028(2) 0.0012(19) 0.0095(19) 0.002(2)
C5 0.038(3) 0.030(2) 0.046(3) 0.007(2) 0.005(2) -0.004(2)
C33 0.039(3) 0.062(3) 0.033(3) 0.012(2) 0.012(2) 0.006(2)
C34 0.044(3) 0.050(3) 0.031(2) 0.009(2) 0.016(2) 0.003(2)
C8 0.050(3) 0.032(2) 0.036(2) 0.0047(19) 0.010(2) -0.006(2)
C9 0.053(3) 0.023(2) 0.040(3) 0.0012(19) 0.008(2) -0.005(2)
C53 0.046(3) 0.048(3) 0.029(2) 0.002(2) 0.009(2) -0.002(2)
C3 0.064(3) 0.023(2) 0.039(3) 0.0076(19) 0.014(2) -0.006(2)
C81 0.037(3) 0.049(3) 0.043(3) -0.002(2) 0.012(2) 0.003(2)
C7 0.034(2) 0.032(2) 0.046(3) -0.007(2) 0.010(2) -0.004(2)
C72 0.040(3) 0.044(3) 0.042(3) -0.001(2) 0.005(2) -0.004(2)
C71 0.051(3) 0.041(3) 0.038(3) -0.001(2) 0.006(2) -0.011(2)
C2 0.061(3) 0.027(2) 0.037(3) 0.0057(19) 0.012(2) -0.005(2)
C78 0.034(3) 0.045(3) 0.046(3) -0.006(2) 0.015(2) -0.001(2)
C50 0.044(3) 0.069(3) 0.019(2) -0.001(2) 0.008(2) 0.018(3)
C40 0.032(2) 0.044(3) 0.036(2) 0.004(2) 0.013(2) 0.003(2)
C32 0.044(3) 0.042(3) 0.028(2) 0.004(2) 0.011(2) -0.004(2)
N3 0.070(3) 0.100(4) 0.067(4) -0.047(3) 0.029(3) -0.040(3)
C49 0.044(3) 0.071(4) 0.020(2) -0.002(2) 0.005(2) 0.016(3)
C15 0.058(3) 0.049(3) 0.041(3) -0.012(2) 0.009(2) -0.001(3)
C87 0.049(3) 0.056(3) 0.027(2) 0.007(2) 0.003(2) -0.010(2)
C10 0.038(3) 0.038(3) 0.049(3) -0.012(2) 0.013(2) -0.009(2)
N17 0.055(3) 0.080(4) 0.053(3) -0.008(3) 0.014(2) -0.003(3)
C82 0.059(3) 0.044(3) 0.045(3) -0.008(2) 0.017(3) -0.006(3)
C83 0.053(3) 0.045(3) 0.046(3) -0.005(2) 0.021(3) -0.006(2)
C70 0.063(3) 0.036(3) 0.050(3) 0.000(2) 0.006(3) -0.015(2)
C80 0.067(4) 0.044(3) 0.056(3) 0.004(3) 0.015(3) 0.011(3)
C13 0.052(3) 0.074(4) 0.051(3) -0.028(3) 0.022(3) -0.027(3)
C84 0.050(3) 0.071(4) 0.041(3) -0.006(3) 0.012(2) 0.007(3)
C14 0.060(4) 0.077(4) 0.042(3) -0.014(3) 0.012(3) -0.015(3)
C79 0.066(4) 0.035(3) 0.061(4) -0.008(2) 0.009(3) 0.011(3)
C11 0.055(3) 0.047(3) 0.073(4) -0.018(3) 0.024(3) -0.010(3)
C86 0.058(4) 0.062(4) 0.056(3) 0.010(3) 0.019(3) 0.006(3)
C85 0.056(4) 0.073(4) 0.046(3) 0.006(3) 0.012(3) 0.000(3)
C69 0.059(3) 0.041(3) 0.049(3) 0.009(2) -0.002(3) -0.020(3)
C12 0.069(4) 0.064(4) 0.090(5) -0.046(4) 0.050(4) -0.022(3)
C76 0.193(9) 0.051(4) 0.045(3) -0.017(3) 0.042(4) -0.057(5)
C77 0.176(8) 0.047(4) 0.052(4) -0.011(3) 0.039(4) -0.051(4)
N4 0.099(4) 0.154(5) 0.102(4) -0.036(4) 0.031(3) 0.019(4)
C74 0.175(8) 0.047(4) 0.051(4) -0.012(3) -0.011(4) 0.031(4)
C73 0.172(8) 0.046(4) 0.041(3) -0.003(3) -0.007(4) 0.031(4)
C17 0.134(5) 0.119(4) 0.068(4) -0.001(3) 0.029(3) -0.069(4)
C18 0.099(4) 0.125(5) 0.095(4) -0.040(4) 0.000(3) 0.032(4)
C16 0.181(6) 0.132(5) 0.113(5) -0.007(4) 0.034(4) -0.026(4)

loop_
_atom_type_symbol
_atom_type_description
_atom_type_scat_dispersion_real
_atom_type_scat_dispersion_imag
_atom_type_scat_source
C C 0.0033 0.0016 'International Tables Vol C Tables 4.2.6.8 and 6.1.1.4'
H H 0.0000 0.0000 'International Tables Vol C Tables 4.2.6.8 and 6.1.1.4'
Co Co 0.3494 0.9721 'International Tables Vol C Tables 4.2.6.8 and 6.1.1.4'
N N 0.0061 0.0033 'International Tables Vol C Tables 4.2.6.8 and 6.1.1.4'
O O 0.0106 0.0060 'International Tables Vol C Tables 4.2.6.8 and 6.1.1.4'

loop_
_geom_angle_atom_site_label_1
_geom_angle_atom_site_label_2
_geom_angle_atom_site_label_3
_geom_angle
_geom_angle_site_symmetry_1
_geom_angle_site_symmetry_3
_geom_angle_publ_flag
O11 Co3 O16 172.41(11) . 5_766 ?
O11 Co3 O12 87.49(11) . . ?
O11 Co3 N13 96.92(12) . 8_566 ?
O11 Co3 N18 94.05(12) . 5_766 ?
O11 Co3 N8 85.92(12) . 6_566 ?
O16 Co3 O12 95.24(12) 5_766 . ?
O16 Co3 N13 90.13(12) 5_766 8_566 ?
O16 Co3 N18 78.96(11) 5_766 5_766 ?
O16 Co3 N8 90.74(13) 5_766 6_566 ?
N13 Co3 O12 91.05(13) 8_566 . ?
N13 Co3 N18 168.98(13) 8_566 5_766 ?
N13 Co3 N8 94.37(13) 8_566 6_566 ?
N18 Co3 O12 88.47(12) 5_766 . ?
N18 Co3 N8 87.36(13) 5_766 6_566 ?
N8 Co3 O12 171.93(12) 6_566 . ?
O2 Co1 O5 170.58(12) . 5_666 ?
O2 Co1 N9 92.46(12) . 5_666 ?
O2 Co1 O1 86.30(12) . . ?
O2 Co1 N5 87.23(12) . . ?
O2 Co1 N1 97.58(13) . . ?
O5 Co1 N9 78.59(11) 5_666 5_666 ?
O5 Co1 O1 96.81(12) 5_666 . ?
O5 Co1 N5 90.01(12) 5_666 . ?
O5 Co1 N1 91.56(13) 5_666 . ?
N9 Co1 O1 91.69(14) 5_666 . ?
N9 Co1 N5 91.38(13) 5_666 . ?
N5 Co1 O1 172.96(13) . . ?
N1 Co1 N9 169.23(14) . 5_666 ?
N1 Co1 O1 85.10(15) . . ?
N1 Co1 N5 92.99(14) . . ?
O9 Co2 O8 139.38(14) . . ?
O9 Co2 O7 92.18(13) . . ?
O9 Co2 O10 59.98(12) . . ?
O9 Co2 C32 119.21(15) . . ?
O9 Co2 C87 30.16(13) . . ?
O8 Co2 O7 61.45(11) . . ?
O8 Co2 O10 93.07(13) . . ?
O8 Co2 C32 30.95(13) . . ?
O8 Co2 C87 119.19(15) . . ?
O7 Co2 O10 100.62(13) . . ?
O7 Co2 C32 30.73(12) . . ?
O7 Co2 C87 99.54(15) . . ?
O10 Co2 C32 100.76(15) . . ?
O10 Co2 C87 29.96(13) . . ?
N10 Co2 O9 95.01(14) . . ?
N10 Co2 O8 111.12(14) . . ?
N10 Co2 O7 84.60(13) . . ?
N10 Co2 O10 154.40(13) . . ?
N10 Co2 C32 96.34(15) . . ?
N10 Co2 C87 124.62(15) . . ?
N14 Co2 O9 109.54(15) . . ?
N14 Co2 O8 98.44(14) . . ?
N14 Co2 O7 158.10(14) . . ?
N14 Co2 O10 88.36(15) . . ?
N14 Co2 N10 95.93(15) . . ?
N14 Co2 C32 128.17(15) . . ?
N14 Co2 C87 98.12(16) . . ?
C32 Co2 C87 114.95(16) . . ?
C94 O11 Co3 135.6(3) . . ?
C95 O14 C90 116.5(3) . . ?
C19 O2 Co1 136.5(3) . . ?
C31 O5 Co1 116.9(2) . 5_666 ?
C100 O16 Co3 116.1(2) . 5_766 ?
Co3 O12 H12A 111.6 . . ?
Co3 O12 H12B 111.1 . . ?
H12A O12 H12B 102.5 . . ?
C27 O4 C22 119.3(3) . . ?
C87 O9 Co2 93.9(3) . . ?
C67 N13 Co3 127.9(3) . 8_465 ?
C66 N13 Co3 126.1(3) . 8_465 ?
C66 N13 C67 105.6(3) . . ?
C30 N9 Co1 112.3(3) . 5_666 ?
C26 N9 Co1 127.8(3) . 5_666 ?
C26 N9 C30 119.8(4) . . ?
C32 O8 Co2 91.1(3) . . ?
C32 O7 Co2 86.4(3) . . ?
C66 N12 C63 127.1(3) . . ?
C66 N12 C68 107.2(3) . . ?
C68 N12 C63 125.5(3) . . ?
C99 N18 Co3 113.2(3) . 5_766 ?
C98 N18 Co3 127.5(3) . 5_766 ?
C98 N18 C99 119.3(3) . . ?
C87 O10 Co2 85.5(3) . . ?
C35 N6 C36 126.6(4) . . ?
C35 N6 C33 106.8(3) . . ?
C33 N6 C36 126.3(4) . . ?
Co1 O1 H1A 109.3 . . ?
Co1 O1 H1B 109.8 . . ?
H1A O1 H1B 104.2 . . ?
C35 N5 Co1 126.5(3) . . ?
C35 N5 C34 105.6(4) . . ?
C34 N5 Co1 127.6(3) . . ?
C1 N2 C4 126.8(4) . . ?
C1 N2 C3 106.8(4) . . ?
C3 N2 C4 126.1(4) . . ?
C51 N11 C54 126.6(4) . . ?
C51 N11 C52 107.5(4) . . ?
C52 N11 C54 125.3(4) . . ?
C51 N10 Co2 123.5(3) . . ?
C51 N10 C53 106.1(4) . . ?
C53 N10 Co2 128.7(3) . . ?
C48 N7 C45 125.7(3) . . ?
C48 N7 C49 106.8(3) . . ?
C49 N7 C45 127.5(4) . . ?
C48 N8 Co3 126.0(3) . 6_565 ?
C48 N8 C50 105.8(4) . . ?
C50 N8 Co3 128.2(3) . 6_565 ?
C1 N1 Co1 127.9(3) . . ?
C1 N1 C2 105.4(4) . . ?
C2 N1 Co1 126.6(3) . . ?
C71 N14 Co2 124.6(3) . . ?
C71 N14 C69 105.7(4) . . ?
C69 N14 Co2 129.6(3) . . ?
C96 C95 O14 119.0(4) . . ?
C96 C95 C98 120.4(4) . . ?
C98 C95 O14 120.5(3) . . ?
C21 C20 C19 122.9(4) . . ?
C21 C20 C25 119.7(4) . . ?
C25 C20 C19 117.4(4) . . ?
C71 N15 C72 127.3(4) . . ?
C71 N15 C70 105.8(4) . . ?
C70 N15 C72 126.8(4) . . ?
C62 C63 N12 119.2(4) . . ?
C62 C63 C64 119.9(4) . . ?
C64 C63 N12 120.9(4) . . ?
N9 C30 C29 121.5(4) . . ?
N9 C30 C31 115.7(3) . . ?
C29 C30 C31 122.7(4) . . ?
C47 C45 N7 119.0(4) . . ?
C44 C45 N7 120.6(4) . . ?
C44 C45 C47 120.4(4) . . ?
C91 C90 O14 118.4(4) . . ?
C89 C90 O14 119.2(4) . . ?
C89 C90 C91 122.1(4) . . ?
C56 C57 C60 120.8(4) . . ?
C58 C57 C60 121.5(4) . . ?
C58 C57 C56 117.7(4) . . ?
C91 C92 C94 121.3(4) . . ?
C93 C92 C91 119.6(4) . . ?
C93 C92 C94 119.0(4) . . ?
C30 C29 H29 120.5 . . ?
C30 C29 C28 119.0(4) . . ?
C28 C29 H29 120.5 . . ?
C37 C36 N6 119.7(4) . . ?
C37 C36 C41 120.3(4) . . ?
C41 C36 N6 120.0(4) . . ?
C20 C21 H21 120.4 . . ?
C22 C21 C20 119.2(4) . . ?
C22 C21 H21 120.4 . . ?
O2 C19 C20 114.5(4) . . ?
O3 C19 O2 125.5(4) . . ?
O3 C19 C20 120.0(3) . . ?
C60 C61 H61 119.1 . . ?
C62 C61 H61 119.1 . . ?
C62 C61 C60 121.7(4) . . ?
O5 C31 C30 115.9(3) . . ?
O6 C31 O5 125.1(4) . . ?
O6 C31 C30 119.0(4) . . ?
C61 C60 C57 120.7(4) . . ?
C65 C60 C57 121.6(4) . . ?
C65 C60 C61 117.6(4) . . ?
C55 C54 N11 120.1(4) . . ?
C55 C54 C59 121.5(4) . . ?
C59 C54 N11 118.4(4) . . ?
C84 N16 C81 126.0(5) . . ?
C84 N16 C86 106.7(5) . . ?
C86 N16 C81 127.3(5) . . ?
C20 C25 H25 119.6 . . ?
C24 C25 C20 120.9(4) . . ?
C24 C25 H25 119.6 . . ?
C95 C96 H96 121.4 . . ?
C95 C96 C97 117.3(4) . . ?
C97 C96 H96 121.4 . . ?
C63 C62 H62 120.2 . . ?
C61 C62 C63 119.6(4) . . ?
C61 C62 H62 120.2 . . ?
C90 C91 C92 118.7(4) . . ?
C90 C91 H91 120.6 . . ?
C92 C91 H91 120.6 . . ?
C47 C46 H46 119.7 . . ?
C47 C46 C42 120.5(4) . . ?
C42 C46 H46 119.7 . . ?
C63 C64 H64 120.1 . . ?
C65 C64 C63 119.7(4) . . ?
C65 C64 H64 120.1 . . ?
O11 C94 C92 116.2(4) . . ?
O13 C94 O11 124.9(4) . . ?
O13 C94 C92 118.8(4) . . ?
N9 C26 H26 119.3 . . ?
N9 C26 C27 121.3(4) . . ?
C27 C26 H26 119.3 . . ?
O16 C100 C99 116.0(3) . . ?
O15 C100 O16 125.3(4) . . ?
O15 C100 C99 118.6(4) . . ?
N18 C99 C100 115.1(3) . . ?
N18 C99 C97 121.4(4) . . ?
C97 C99 C100 123.5(4) . . ?
C92 C93 H93 119.3 . . ?
C92 C93 C88 121.4(4) . . ?
C88 C93 H93 119.3 . . ?
N13 C67 H67 124.9 . . ?
C68 C67 N13 110.2(4) . . ?
C68 C67 H67 124.9 . . ?
N6 C35 H35 124.2 . . ?
N5 C35 N6 111.7(4) . . ?
N5 C35 H35 124.2 . . ?
C37 C38 H38 119.5 . . ?
C37 C38 C39 120.9(4) . . ?
C39 C38 H38 119.5 . . ?
O4 C27 C26 122.1(4) . . ?
C28 C27 O4 117.8(4) . . ?
C28 C27 C26 120.0(4) . . ?
C90 C89 H89 120.6 . . ?
C90 C89 C88 118.9(4) . . ?
C88 C89 H89 120.6 . . ?
N11 C51 H51 124.8 . . ?
N10 C51 N11 110.5(4) . . ?
N10 C51 H51 124.8 . . ?
N13 C66 N12 111.1(4) . . ?
N13 C66 H66 124.4 . . ?
N12 C66 H66 124.4 . . ?
C96 C97 H97 120.0 . . ?
C99 C97 C96 119.9(4) . . ?
C99 C97 H97 120.0 . . ?
N7 C48 H48 124.3 . . ?
N8 C48 N7 111.4(4) . . ?
N8 C48 H48 124.3 . . ?
N18 C98 C95 121.6(4) . . ?
N18 C98 H98 119.2 . . ?
C95 C98 H98 119.2 . . ?
C45 C47 C46 120.1(4) . . ?
C45 C47 H47 119.9 . . ?
C46 C47 H47 119.9 . . ?
C54 C55 H55 120.4 . . ?
C54 C55 C56 119.1(4) . . ?
C56 C55 H55 120.4 . . ?
C29 C28 H28 120.9 . . ?
C27 C28 C29 118.3(4) . . ?
C27 C28 H28 120.9 . . ?
C57 C56 H56 119.2 . . ?
C55 C56 C57 121.6(4) . . ?
C55 C56 H56 119.2 . . ?
C36 C37 C38 119.9(4) . . ?
C36 C37 H37 120.1 . . ?
C38 C37 H37 120.1 . . ?
O4 C22 C23 121.6(4) . . ?
C21 C22 O4 116.7(4) . . ?
C21 C22 C23 121.6(4) . . ?
C93 C88 C89 119.2(4) . . ?
C93 C88 C87 121.2(4) . . ?
C89 C88 C87 119.0(4) . . ?
C46 C42 C39 120.2(4) . . ?
C43 C42 C46 118.2(4) . . ?
C43 C42 C39 121.6(4) . . ?
C57 C58 H58 119.4 . . ?
C59 C58 C57 121.2(4) . . ?
C59 C58 H58 119.4 . . ?
C5 C4 N2 120.6(4) . . ?
C5 C4 C9 120.1(4) . . ?
C9 C4 N2 119.3(4) . . ?
C38 C39 C42 121.0(4) . . ?
C40 C39 C38 117.7(4) . . ?
C40 C39 C42 121.3(4) . . ?
C60 C65 H65 119.3 . . ?
C64 C65 C60 121.4(4) . . ?
C64 C65 H65 119.3 . . ?
C42 C43 H43 119.3 . . ?
C42 C43 C44 121.3(4) . . ?
C44 C43 H43 119.3 . . ?
N2 C1 H1 124.2 . . ?
N1 C1 N2 111.5(4) . . ?
N1 C1 H1 124.2 . . ?
C22 C23 H23 120.6 . . ?
C24 C23 C22 118.7(4) . . ?
C24 C23 H23 120.6 . . ?
C25 C24 C23 119.9(4) . . ?
C25 C24 C32 117.3(4) . . ?
C23 C24 C32 122.8(4) . . ?
C45 C44 C43 119.1(4) . . ?
C45 C44 H44 120.4 . . ?
C43 C44 H44 120.4 . . ?
N12 C68 H68 127.1 . . ?
C67 C68 N12 105.9(4) . . ?
C67 C68 H68 127.1 . . ?
N11 C52 H52 126.9 . . ?
C53 C52 N11 106.2(4) . . ?
C53 C52 H52 126.9 . . ?
C77 C75 C78 122.1(5) . . ?
C74 C75 C78 121.3(5) . . ?
C74 C75 C77 116.5(5) . . ?
C54 C59 C58 118.9(4) . . ?
C54 C59 H59 120.6 . . ?
C58 C59 H59 120.6 . . ?
C5 C6 H6 119.4 . . ?
C5 C6 C7 121.2(4) . . ?
C7 C6 H6 119.4 . . ?
C36 C41 H41 120.4 . . ?
C36 C41 C40 119.3(4) . . ?
C40 C41 H41 120.4 . . ?
C4 C5 C6 119.9(4) . . ?
C4 C5 H5 120.1 . . ?
C6 C5 H5 120.1 . . ?
N6 C33 H33 127.1 . . ?
C34 C33 N6 105.8(4) . . ?
C34 C33 H33 127.1 . . ?
N5 C34 H34 124.9 . . ?
C33 C34 N5 110.2(4) . . ?
C33 C34 H34 124.9 . . ?
C9 C8 H8 118.9 . . ?
C9 C8 C7 122.1(4) . . ?
C7 C8 H8 118.9 . . ?
C4 C9 H9 120.3 . . ?
C8 C9 C4 119.5(4) . . ?
C8 C9 H9 120.3 . . ?
N10 C53 H53 125.1 . . ?
C52 C53 N10 109.8(4) . . ?
C52 C53 H53 125.1 . . ?
N2 C3 H3 126.9 . . ?
C2 C3 N2 106.2(4) . . ?
C2 C3 H3 126.9 . . ?
C82 C81 N16 118.5(5) . . ?
C80 C81 N16 121.2(5) . . ?
C80 C81 C82 120.3(5) . . ?
C6 C7 C10 122.7(4) . . ?
C8 C7 C6 117.2(4) . . ?
C8 C7 C10 120.1(4) . . ?
C76 C72 N15 121.7(5) . . ?
C73 C72 N15 119.9(5) . . ?
C73 C72 C76 118.3(5) . . ?
N14 C71 N15 111.9(4) . . ?
N14 C71 H71 124.0 . . ?
N15 C71 H71 124.0 . . ?
N1 C2 H2 125.0 . . ?
C3 C2 N1 110.0(4) . . ?
C3 C2 H2 125.0 . . ?
C83 C78 C75 120.3(5) . . ?
C83 C78 C79 117.3(5) . . ?
C79 C78 C75 122.4(5) . . ?
N8 C50 H50 125.0 . . ?
C49 C50 N8 110.0(4) . . ?
C49 C50 H50 125.0 . . ?
C39 C40 C41 121.8(4) . . ?
C39 C40 H40 119.1 . . ?
C41 C40 H40 119.1 . . ?
O8 C32 Co2 58.0(2) . . ?
O8 C32 C24 120.3(4) . . ?
O7 C32 Co2 62.9(2) . . ?
O7 C32 O8 120.2(4) . . ?
O7 C32 C24 119.3(4) . . ?
C24 C32 Co2 167.2(3) . . ?
C18 N3 C13 125.2(7) . . ?
C16 N3 C13 127.3(7) . . ?
C16 N3 C18 107.2(7) . . ?
N7 C49 H49 127.0 . . ?
C50 C49 N7 106.0(4) . . ?
C50 C49 H49 127.0 . . ?
C10 C15 H15 119.5 . . ?
C14 C15 H15 119.5 . . ?
C14 C15 C10 121.1(5) . . ?
O9 C87 Co2 56.0(2) . . ?
O9 C87 C88 119.3(4) . . ?
O10 C87 Co2 64.5(3) . . ?
O10 C87 O9 120.0(5) . . ?
O10 C87 C88 120.5(4) . . ?
C88 C87 Co2 169.2(4) . . ?
C15 C10 C7 119.1(4) . . ?
C15 C10 C11 118.5(5) . . ?
C11 C10 C7 122.4(5) . . ?
C84 N17 C85 104.2(5) . . ?
C81 C82 H82 120.3 . . ?
C81 C82 C83 119.4(5) . . ?
C83 C82 H82 120.3 . . ?
C78 C83 C82 121.9(5) . . ?
C78 C83 H83 119.1 . . ?
C82 C83 H83 119.1 . . ?
N15 C70 H70 126.6 . . ?
C69 C70 N15 106.8(4) . . ?
C69 C70 H70 126.6 . . ?
C81 C80 H80 120.2 . . ?
C81 C80 C79 119.6(5) . . ?
C79 C80 H80 120.2 . . ?
C14 C13 N3 120.4(7) . . ?
C14 C13 C12 119.8(5) . . ?
C12 C13 N3 119.8(6) . . ?
N16 C84 H84 123.9 . . ?
N17 C84 N16 112.1(5) . . ?
N17 C84 H84 123.9 . . ?
C15 C14 H14 119.6 . . ?
C13 C14 C15 120.7(6) . . ?
C13 C14 H14 119.6 . . ?
C78 C79 C80 121.5(5) . . ?
C78 C79 H79 119.3 . . ?
C80 C79 H79 119.3 . . ?
C10 C11 H11 120.6 . . ?
C10 C11 C12 118.8(6) . . ?
C12 C11 H11 120.6 . . ?
N16 C86 H86 127.4 . . ?
C85 C86 N16 105.2(5) . . ?
C85 C86 H86 127.4 . . ?
N17 C85 C86 111.8(5) . . ?
N17 C85 H85 124.1 . . ?
C86 C85 H85 124.1 . . ?
N14 C69 H69 125.1 . . ?
C70 C69 N14 109.7(4) . . ?
C70 C69 H69 125.1 . . ?
C13 C12 C11 121.2(5) . . ?
C13 C12 H12 119.4 . . ?
C11 C12 H12 119.4 . . ?
C72 C76 H76 119.3 . . ?
C72 C76 C77 121.4(6) . . ?
C77 C76 H76 119.3 . . ?
C75 C77 C76 121.1(6) . . ?
C75 C77 H77 119.4 . . ?
C76 C77 H77 119.4 . . ?
C18 N4 C17 107.8(8) . . ?
C75 C74 H74 118.8 . . ?
C75 C74 C73 122.4(6) . . ?
C73 C74 H74 118.8 . . ?
C72 C73 C74 120.1(6) . . ?
C72 C73 H73 119.9 . . ?
C74 C73 H73 119.9 . . ?
N4 C17 H17 126.5 . . ?
N4 C17 C16 107.0(8) . . ?
C16 C17 H17 126.5 . . ?
N3 C18 H18 125.0 . . ?
N4 C18 N3 109.9(9) . . ?
N4 C18 H18 125.0 . . ?
N3 C16 C17 107.9(10) . . ?
N3 C16 H16 126.1 . . ?
C17 C16 H16 126.1 . . ?

loop_
_geom_bond_atom_site_label_1
_geom_bond_atom_site_label_2
_geom_bond_distance
_geom_bond_site_symmetry_2
_geom_bond_publ_flag
Co3 O11 2.073(3) . ?
Co3 O16 2.077(3) 5_766 ?
Co3 O12 2.198(3) . ?
Co3 N13 2.083(3) 8_566 ?
Co3 N18 2.105(3) 5_766 ?
Co3 N8 2.163(4) 6_566 ?
Co1 O2 2.038(3) . ?
Co1 O5 2.068(3) 5_666 ?
Co1 N9 2.136(3) 5_666 ?
Co1 O1 2.171(3) . ?
Co1 N5 2.158(3) . ?
Co1 N1 2.088(4) . ?
Co2 O9 2.090(3) . ?
Co2 O8 2.092(3) . ?
Co2 O7 2.201(3) . ?
Co2 O10 2.278(4) . ?
Co2 N10 2.066(4) . ?
Co2 N14 2.059(4) . ?
Co2 C32 2.467(5) . ?
Co2 C87 2.516(5) . ?
O11 C94 1.261(5) . ?
O14 C95 1.386(4) . ?
O14 C90 1.404(4) . ?
O2 C19 1.275(5) . ?
O5 C31 1.274(5) . ?
O16 C100 1.272(5) . ?
O12 H12A 0.9044 . ?
O12 H12B 0.9055 . ?
O4 C27 1.382(5) . ?
O4 C22 1.390(5) . ?
O3 C19 1.245(5) . ?
O15 C100 1.241(5) . ?
O6 C31 1.233(5) . ?
O9 C87 1.267(6) . ?
N13 C67 1.381(5) . ?
N13 C66 1.319(5) . ?
N9 C30 1.337(5) . ?
N9 C26 1.328(5) . ?
O8 C32 1.269(5) . ?
O13 C94 1.256(5) . ?
O7 C32 1.263(5) . ?
N12 C63 1.431(5) . ?
N12 C66 1.352(5) . ?
N12 C68 1.382(5) . ?
N18 C99 1.344(5) . ?
N18 C98 1.328(5) . ?
O10 C87 1.261(5) . ?
N6 C36 1.437(5) . ?
N6 C35 1.357(5) . ?
N6 C33 1.379(6) . ?
O1 H1A 0.8749 . ?
O1 H1B 0.8748 . ?
N5 C35 1.318(5) . ?
N5 C34 1.372(6) . ?
N2 C4 1.426(5) . ?
N2 C1 1.355(5) . ?
N2 C3 1.379(5) . ?
N11 C54 1.439(5) . ?
N11 C51 1.356(6) . ?
N11 C52 1.371(5) . ?
N10 C51 1.321(5) . ?
N10 C53 1.375(6) . ?
N7 C45 1.437(5) . ?
N7 C48 1.351(5) . ?
N7 C49 1.387(5) . ?
N8 C48 1.318(5) . ?
N8 C50 1.378(6) . ?
N1 C1 1.313(5) . ?
N1 C2 1.385(6) . ?
N14 C71 1.315(6) . ?
N14 C69 1.379(6) . ?
C95 C96 1.378(6) . ?
C95 C98 1.386(6) . ?
C20 C21 1.386(5) . ?
C20 C19 1.507(6) . ?
C20 C25 1.399(6) . ?
N15 C72 1.423(6) . ?
N15 C71 1.368(6) . ?
N15 C70 1.383(6) . ?
C63 C62 1.387(6) . ?
C63 C64 1.388(6) . ?
C30 C29 1.389(6) . ?
C30 C31 1.519(5) . ?
C45 C47 1.381(6) . ?
C45 C44 1.381(6) . ?
C90 C91 1.380(6) . ?
C90 C89 1.377(6) . ?
C57 C60 1.482(5) . ?
C57 C56 1.398(6) . ?
C57 C58 1.394(6) . ?
C92 C91 1.396(5) . ?
C92 C94 1.511(6) . ?
C92 C93 1.377(6) . ?
C29 H29 0.9500 . ?
C29 C28 1.392(6) . ?
C36 C37 1.382(6) . ?
C36 C41 1.383(6) . ?
C21 H21 0.9500 . ?
C21 C22 1.384(6) . ?
C61 H61 0.9500 . ?
C61 C60 1.394(6) . ?
C61 C62 1.382(5) . ?
C60 C65 1.393(6) . ?
C54 C55 1.372(6) . ?
C54 C59 1.379(6) . ?
N16 C81 1.442(6) . ?
N16 C84 1.340(7) . ?
N16 C86 1.379(7) . ?
C25 H25 0.9500 . ?
C25 C24 1.385(6) . ?
C96 H96 0.9500 . ?
C96 C97 1.388(6) . ?
C62 H62 0.9500 . ?
C91 H91 0.9500 . ?
C46 H46 0.9500 . ?
C46 C47 1.386(6) . ?
C46 C42 1.399(6) . ?
C64 H64 0.9500 . ?
C64 C65 1.388(6) . ?
C26 H26 0.9500 . ?
C26 C27 1.387(6) . ?
C100 C99 1.524(5) . ?
C99 C97 1.386(6) . ?
C93 H93 0.9500 . ?
C93 C88 1.384(6) . ?
C67 H67 0.9500 . ?
C67 C68 1.348(6) . ?
C35 H35 0.9500 . ?
C38 H38 0.9500 . ?
C38 C37 1.388(6) . ?
C38 C39 1.402(6) . ?
C27 C28 1.371(6) . ?
C89 H89 0.9500 . ?
C89 C88 1.401(6) . ?
C51 H51 0.9500 . ?
C66 H66 0.9500 . ?
C97 H97 0.9500 . ?
C48 H48 0.9500 . ?
C98 H98 0.9500 . ?
C47 H47 0.9500 . ?
C55 H55 0.9500 . ?
C55 C56 1.379(6) . ?
C28 H28 0.9500 . ?
C56 H56 0.9500 . ?
C37 H37 0.9500 . ?
C22 C23 1.402(6) . ?
C88 C87 1.486(7) . ?
C42 C39 1.482(6) . ?
C42 C43 1.387(6) . ?
C58 H58 0.9500 . ?
C58 C59 1.393(6) . ?
C4 C5 1.379(6) . ?
C4 C9 1.398(6) . ?
C39 C40 1.386(6) . ?
C65 H65 0.9500 . ?
C43 H43 0.9500 . ?
C43 C44 1.397(6) . ?
C1 H1 0.9500 . ?
C23 H23 0.9500 . ?
C23 C24 1.391(6) . ?
C24 C32 1.492(6) . ?
C44 H44 0.9500 . ?
C68 H68 0.9500 . ?
C52 H52 0.9500 . ?
C52 C53 1.351(6) . ?
C75 C78 1.491(7) . ?
C75 C77 1.358(7) . ?
C75 C74 1.344(8) . ?
C59 H59 0.9500 . ?
C6 H6 0.9500 . ?
C6 C5 1.388(6) . ?
C6 C7 1.410(6) . ?
C41 H41 0.9500 . ?
C41 C40 1.389(6) . ?
C5 H5 0.9500 . ?
C33 H33 0.9500 . ?
C33 C34 1.364(6) . ?
C34 H34 0.9500 . ?
C8 H8 0.9500 . ?
C8 C9 1.375(6) . ?
C8 C7 1.394(6) . ?
C9 H9 0.9500 . ?
C53 H53 0.9500 . ?
C3 H3 0.9500 . ?
C3 C2 1.348(6) . ?
C81 C82 1.374(7) . ?
C81 C80 1.372(7) . ?
C7 C10 1.482(6) . ?
C72 C76 1.348(8) . ?
C72 C73 1.334(7) . ?
C71 H71 0.9500 . ?
C2 H2 0.9500 . ?
C78 C83 1.377(7) . ?
C78 C79 1.393(7) . ?
C50 H50 0.9500 . ?
C50 C49 1.349(6) . ?
C40 H40 0.9500 . ?
N3 C13 1.428(7) . ?
N3 C18 1.344(9) . ?
N3 C16 1.326(11) . ?
C49 H49 0.9500 . ?
C15 H15 0.9500 . ?
C15 C10 1.394(7) . ?
C15 C14 1.391(7) . ?
C10 C11 1.397(7) . ?
N17 C84 1.337(7) . ?
N17 C85 1.350(7) . ?
C82 H82 0.9500 . ?
C82 C83 1.401(7) . ?
C83 H83 0.9500 . ?
C70 H70 0.9500 . ?
C70 C69 1.358(7) . ?
C80 H80 0.9500 . ?
C80 C79 1.397(7) . ?
C13 C14 1.347(8) . ?
C13 C12 1.376(9) . ?
C84 H84 0.9500 . ?
C14 H14 0.9500 . ?
C79 H79 0.9500 . ?
C11 H11 0.9500 . ?
C11 C12 1.412(8) . ?
C86 H86 0.9500 . ?
C86 C85 1.357(8) . ?
C85 H85 0.9500 . ?
C69 H69 0.9500 . ?
C12 H12 0.9500 . ?
C76 H76 0.9500 . ?
C76 C77 1.388(8) . ?
C77 H77 0.9500 . ?
N4 C17 1.337(11) . ?
N4 C18 1.325(10) . ?
C74 H74 0.9500 . ?
C74 C73 1.403(9) . ?
C73 H73 0.9500 . ?
C17 H17 0.9500 . ?
C17 C16 1.385(12) . ?
C18 H18 0.9500 . ?
C16 H16 0.9500 . ?

loop_
_geom_torsion_atom_site_label_1
_geom_torsion_atom_site_label_2
_geom_torsion_atom_site_label_3
_geom_torsion_atom_site_label_4
_geom_torsion
_geom_torsion_site_symmetry_1
_geom_torsion_site_symmetry_2
_geom_torsion_site_symmetry_3
_geom_torsion_site_symmetry_4
_geom_torsion_publ_flag
Co3 O11 C94 O13 -1.9(7) . . . . ?
Co3 O11 C94 C92 177.9(3) . . . . ?
Co3 O16 C100 O15 169.0(4) 5_766 . . . ?
Co3 O16 C100 C99 -9.1(5) 5_766 . . . ?
Co3 N13 C67 C68 -174.4(3) 8_465 . . . ?
Co3 N13 C66 N12 174.6(3) 8_465 . . . ?
Co3 N18 C99 C100 -3.2(5) 5_766 . . . ?
Co3 N18 C99 C97 179.1(3) 5_766 . . . ?
Co3 N18 C98 C95 -179.8(3) 5_766 . . . ?
Co3 N8 C48 N7 177.9(3) 6_565 . . . ?
Co3 N8 C50 C49 -177.7(3) 6_565 . . . ?
Co1 O2 C19 O3 18.4(7) . . . . ?
Co1 O2 C19 C20 -161.4(3) . . . . ?
Co1 O5 C31 O6 -171.5(4) 5_666 . . . ?
Co1 O5 C31 C30 7.2(5) 5_666 . . . ?
Co1 N9 C30 C29 -174.7(3) 5_666 . . . ?
Co1 N9 C30 C31 6.3(4) 5_666 . . . ?
Co1 N9 C26 C27 173.3(3) 5_666 . . . ?
Co1 N5 C35 N6 -173.5(3) . . . . ?
Co1 N5 C34 C33 173.6(3) . . . . ?
Co1 N1 C1 N2 -179.2(3) . . . . ?
Co1 N1 C2 C3 179.1(3) . . . . ?
Co2 O9 C87 O10 7.8(5) . . . . ?
Co2 O9 C87 C88 -168.5(4) . . . . ?
Co2 O8 C32 O7 9.7(5) . . . . ?
Co2 O8 C32 C24 -165.1(4) . . . . ?
Co2 O7 C32 O8 -9.3(4) . . . . ?
Co2 O7 C32 C24 165.7(4) . . . . ?
Co2 O10 C87 O9 -7.2(5) . . . . ?
Co2 O10 C87 C88 169.1(4) . . . . ?
Co2 N10 C51 N11 -166.3(3) . . . . ?
Co2 N10 C53 C52 165.0(3) . . . . ?
Co2 N14 C71 N15 -179.1(3) . . . . ?
Co2 N14 C69 C70 179.3(4) . . . . ?
O14 C95 C96 C97 175.4(4) . . . . ?
O14 C95 C98 N18 -176.0(4) . . . . ?
O14 C90 C91 C92 175.4(3) . . . . ?
O14 C90 C89 C88 -173.0(4) . . . . ?
O16 C100 C99 N18 8.3(6) . . . . ?
O16 C100 C99 C97 -174.1(4) . . . . ?
O4 C27 C28 C29 -177.9(4) . . . . ?
O4 C22 C23 C24 175.5(4) . . . . ?
O15 C100 C99 N18 -170.0(4) . . . . ?
O15 C100 C99 C97 7.6(7) . . . . ?
N13 C67 C68 N12 0.5(5) . . . . ?
N9 C30 C29 C28 -0.2(7) . . . . ?
N9 C30 C31 O5 -9.2(6) . . . . ?
N9 C30 C31 O6 169.6(4) . . . . ?
N9 C26 C27 O4 179.0(4) . . . . ?
N9 C26 C27 C28 1.8(7) . . . . ?
N12 C63 C62 C61 -177.0(4) . . . . ?
N12 C63 C64 C65 176.9(4) . . . . ?
N18 C99 C97 C96 0.5(7) . . . . ?
N6 C36 C37 C38 -174.2(4) . . . . ?
N6 C36 C41 C40 175.3(4) . . . . ?
N6 C33 C34 N5 -0.3(6) . . . . ?
N2 C4 C5 C6 -178.2(4) . . . . ?
N2 C4 C9 C8 179.1(4) . . . . ?
N2 C3 C2 N1 0.4(6) . . . . ?
N11 C54 C55 C56 -179.3(4) . . . . ?
N11 C54 C59 C58 179.8(4) . . . . ?
N11 C52 C53 N10 0.7(5) . . . . ?
N7 C45 C47 C46 -174.5(4) . . . . ?
N7 C45 C44 C43 175.1(4) . . . . ?
N8 C50 C49 N7 -0.3(6) . . . . ?
C95 O14 C90 C91 134.4(4) . . . . ?
C95 O14 C90 C89 -51.0(5) . . . . ?
C95 C96 C97 C99 0.7(7) . . . . ?
C20 C21 C22 O4 -175.2(4) . . . . ?
C20 C21 C22 C23 2.0(7) . . . . ?
C20 C25 C24 C23 1.4(7) . . . . ?
C20 C25 C24 C32 -175.9(4) . . . . ?
N15 C72 C76 C77 176.8(7) . . . . ?
N15 C72 C73 C74 -178.6(7) . . . . ?
N15 C70 C69 N14 0.6(6) . . . . ?
C63 N12 C66 N13 -176.5(4) . . . . ?
C63 N12 C68 C67 175.9(4) . . . . ?
C63 C64 C65 C60 -0.6(7) . . . . ?
C30 N9 C26 C27 -2.2(6) . . . . ?
C30 C29 C28 C27 -0.2(7) . . . . ?
C45 N7 C48 N8 177.9(4) . . . . ?
C45 N7 C49 C50 -177.8(4) . . . . ?
C90 O14 C95 C96 140.2(4) . . . . ?
C90 O14 C95 C98 -43.2(5) . . . . ?
C90 C89 C88 C93 -2.5(7) . . . . ?
C90 C89 C88 C87 168.5(4) . . . . ?
C57 C60 C65 C64 -177.9(4) . . . . ?
C57 C58 C59 C54 -1.0(7) . . . . ?
C92 C93 C88 C89 1.4(7) . . . . ?
C92 C93 C88 C87 -169.5(4) . . . . ?
C29 C30 C31 O5 171.9(4) . . . . ?
C29 C30 C31 O6 -9.4(6) . . . . ?
C36 N6 C35 N5 173.4(4) . . . . ?
C36 N6 C33 C34 -173.3(4) . . . . ?
C36 C41 C40 C39 -1.5(7) . . . . ?
C21 C20 C19 O2 -175.2(4) . . . . ?
C21 C20 C19 O3 5.0(6) . . . . ?
C21 C20 C25 C24 -0.9(6) . . . . ?
C21 C22 C23 C24 -1.5(7) . . . . ?
C19 C20 C21 C22 -178.6(4) . . . . ?
C19 C20 C25 C24 177.0(4) . . . . ?
C61 C60 C65 C64 2.8(7) . . . . ?
C31 C30 C29 C28 178.7(4) . . . . ?
C60 C57 C56 C55 -179.9(4) . . . . ?
C60 C57 C58 C59 -179.7(4) . . . . ?
C60 C61 C62 C63 0.9(7) . . . . ?
C54 N11 C51 N10 171.8(4) . . . . ?
C54 N11 C52 C53 -172.3(4) . . . . ?
C54 C55 C56 C57 0.0(7) . . . . ?
N16 C81 C82 C83 -178.0(4) . . . . ?
N16 C81 C80 C79 179.4(5) . . . . ?
N16 C86 C85 N17 -1.0(7) . . . . ?
C25 C20 C21 C22 -0.8(6) . . . . ?
C25 C20 C19 O2 7.0(6) . . . . ?
C25 C20 C19 O3 -172.9(4) . . . . ?
C25 C24 C32 Co2 66.3(15) . . . . ?
C25 C24 C32 O8 144.6(4) . . . . ?
C25 C24 C32 O7 -30.3(6) . . . . ?
C96 C95 C98 N18 0.6(7) . . . . ?
C62 C63 C64 C65 -1.5(7) . . . . ?
C62 C61 C60 C57 177.7(4) . . . . ?
C62 C61 C60 C65 -2.9(6) . . . . ?
C91 C90 C89 C88 1.4(6) . . . . ?
C91 C92 C94 O11 179.1(4) . . . . ?
C91 C92 C94 O13 -1.1(6) . . . . ?
C91 C92 C93 C88 1.0(7) . . . . ?
C46 C42 C39 C38 145.6(5) . . . . ?
C46 C42 C39 C40 -36.0(6) . . . . ?
C46 C42 C43 C44 4.6(7) . . . . ?
C64 C63 C62 C61 1.4(6) . . . . ?
C94 C92 C91 C90 -178.3(4) . . . . ?
C94 C92 C93 C88 177.3(4) . . . . ?
C26 N9 C30 C29 1.4(6) . . . . ?
C26 N9 C30 C31 -177.6(4) . . . . ?
C26 C27 C28 C29 -0.5(7) . . . . ?
C100 C99 C97 C96 -176.9(4) . . . . ?
C99 N18 C98 C95 0.6(6) . . . . ?
C93 C92 C91 C90 -2.1(6) . . . . ?
C93 C92 C94 O11 2.8(6) . . . . ?
C93 C92 C94 O13 -177.4(4) . . . . ?
C93 C88 C87 Co2 112.0(16) . . . . ?
C93 C88 C87 O9 173.2(5) . . . . ?
C93 C88 C87 O10 -3.2(8) . . . . ?
C67 N13 C66 N12 1.0(5) . . . . ?
C35 N6 C36 C37 10.7(6) . . . . ?
C35 N6 C36 C41 -166.2(4) . . . . ?
C35 N6 C33 C34 0.3(5) . . . . ?
C35 N5 C34 C33 0.2(5) . . . . ?
C38 C39 C40 C41 3.2(7) . . . . ?
C27 O4 C22 C21 -150.5(4) . . . . ?
C27 O4 C22 C23 32.3(6) . . . . ?
C89 C90 C91 C92 0.9(6) . . . . ?
C89 C88 C87 Co2 -58.9(18) . . . . ?
C89 C88 C87 O9 2.3(7) . . . . ?
C89 C88 C87 O10 -174.0(5) . . . . ?
C51 N11 C54 C55 53.2(6) . . . . ?
C51 N11 C54 C59 -127.1(5) . . . . ?
C51 N11 C52 C53 -0.5(5) . . . . ?
C51 N10 C53 C52 -0.5(5) . . . . ?
C66 N13 C67 C68 -1.0(5) . . . . ?
C66 N12 C63 C62 -159.2(4) . . . . ?
C66 N12 C63 C64 22.4(7) . . . . ?
C66 N12 C68 C67 0.1(5) . . . . ?
C48 N7 C45 C47 26.0(7) . . . . ?
C48 N7 C45 C44 -152.1(4) . . . . ?
C48 N7 C49 C50 0.3(6) . . . . ?
C48 N8 C50 C49 0.1(6) . . . . ?
C98 N18 C99 C100 176.4(4) . . . . ?
C98 N18 C99 C97 -1.2(6) . . . . ?
C98 C95 C96 C97 -1.3(7) . . . . ?
C47 C45 C44 C43 -2.9(7) . . . . ?
C47 C46 C42 C39 176.3(4) . . . . ?
C47 C46 C42 C43 -4.0(7) . . . . ?
C55 C54 C59 C58 -0.5(7) . . . . ?
C56 C57 C60 C61 -29.5(6) . . . . ?
C56 C57 C60 C65 151.2(4) . . . . ?
C56 C57 C58 C59 1.9(7) . . . . ?
C37 C36 C41 C40 -1.6(7) . . . . ?
C37 C38 C39 C42 176.4(4) . . . . ?
C37 C38 C39 C40 -2.0(7) . . . . ?
C22 O4 C27 C26 39.1(6) . . . . ?
C22 O4 C27 C28 -143.6(4) . . . . ?
C22 C23 C24 C25 -0.2(7) . . . . ?
C22 C23 C24 C32 176.9(4) . . . . ?
C42 C46 C47 C45 0.0(7) . . . . ?
C42 C39 C40 C41 -175.2(4) . . . . ?
C42 C43 C44 C45 -1.2(7) . . . . ?
C58 C57 C60 C61 152.1(4) . . . . ?
C58 C57 C60 C65 -27.2(7) . . . . ?
C58 C57 C56 C55 -1.5(7) . . . . ?
C4 N2 C1 N1 -175.0(4) . . . . ?
C4 N2 C3 C2 174.7(4) . . . . ?
C39 C38 C37 C36 -0.9(7) . . . . ?
C39 C42 C43 C44 -175.7(4) . . . . ?
C43 C42 C39 C38 -34.1(6) . . . . ?
C43 C42 C39 C40 144.3(5) . . . . ?
C1 N2 C4 C5 -162.8(4) . . . . ?
C1 N2 C4 C9 18.9(7) . . . . ?
C1 N2 C3 C2 -0.1(5) . . . . ?
C1 N1 C2 C3 -0.6(6) . . . . ?
C23 C24 C32 Co2 -110.8(13) . . . . ?
C23 C24 C32 O8 -32.6(7) . . . . ?
C23 C24 C32 O7 152.5(5) . . . . ?
C44 C45 C47 C46 3.5(7) . . . . ?
C68 N12 C63 C62 25.8(6) . . . . ?
C68 N12 C63 C64 -152.6(4) . . . . ?
C68 N12 C66 N13 -0.7(5) . . . . ?
C52 N11 C54 C55 -136.7(5) . . . . ?
C52 N11 C54 C59 43.1(6) . . . . ?
C52 N11 C51 N10 0.2(5) . . . . ?
C75 C78 C83 C82 -177.9(5) . . . . ?
C75 C78 C79 C80 179.3(5) . . . . ?
C75 C74 C73 C72 4.2(13) . . . . ?
C59 C54 C55 C56 0.9(7) . . . . ?
C6 C7 C10 C15 145.9(5) . . . . ?
C6 C7 C10 C11 -35.1(7) . . . . ?
C41 C36 C37 C38 2.8(7) . . . . ?
C5 C4 C9 C8 0.8(7) . . . . ?
C5 C6 C7 C8 -1.1(7) . . . . ?
C5 C6 C7 C10 -179.5(4) . . . . ?
C33 N6 C36 C37 -177.0(4) . . . . ?
C33 N6 C36 C41 6.1(7) . . . . ?
C33 N6 C35 N5 -0.2(5) . . . . ?
C34 N5 C35 N6 0.0(5) . . . . ?
C8 C7 C10 C15 -32.5(7) . . . . ?
C8 C7 C10 C11 146.6(5) . . . . ?
C9 C4 C5 C6 0.1(7) . . . . ?
C9 C8 C7 C6 2.0(7) . . . . ?
C9 C8 C7 C10 -179.5(4) . . . . ?
C53 N10 C51 N11 0.2(5) . . . . ?
C3 N2 C4 C5 23.4(7) . . . . ?
C3 N2 C4 C9 -154.9(5) . . . . ?
C3 N2 C1 N1 -0.2(5) . . . . ?
C81 N16 C84 N17 179.3(5) . . . . ?
C81 N16 C86 C85 -178.2(5) . . . . ?
C81 C82 C83 C78 -2.1(8) . . . . ?
C81 C80 C79 C78 -0.8(9) . . . . ?
C7 C6 C5 C4 0.1(7) . . . . ?
C7 C8 C9 C4 -1.9(7) . . . . ?
C7 C10 C11 C12 -178.2(5) . . . . ?
C72 N15 C71 N14 -177.7(4) . . . . ?
C72 N15 C70 C69 177.0(5) . . . . ?
C72 C76 C77 C75 -0.4(13) . . . . ?
C71 N14 C69 C70 -1.1(6) . . . . ?
C71 N15 C72 C76 12.2(9) . . . . ?
C71 N15 C72 C73 -171.7(6) . . . . ?
C71 N15 C70 C69 0.2(6) . . . . ?
C2 N1 C1 N2 0.5(5) . . . . ?
C78 C75 C77 C76 -176.2(7) . . . . ?
C78 C75 C74 C73 174.3(7) . . . . ?
C50 N8 C48 N7 0.1(5) . . . . ?
N3 C13 C14 C15 178.5(5) . . . . ?
N3 C13 C12 C11 -178.8(5) . . . . ?
C49 N7 C45 C47 -156.3(5) . . . . ?
C49 N7 C45 C44 25.6(7) . . . . ?
C49 N7 C48 N8 -0.2(5) . . . . ?
C15 C10 C11 C12 0.8(7) . . . . ?
C10 C15 C14 C13 0.6(8) . . . . ?
C10 C11 C12 C13 -0.1(8) . . . . ?
C82 C81 C80 C79 -0.4(8) . . . . ?
C83 C78 C79 C80 0.5(8) . . . . ?
C70 N15 C72 C76 -164.0(6) . . . . ?
C70 N15 C72 C73 12.1(8) . . . . ?
C70 N15 C71 N14 -0.9(6) . . . . ?
C80 C81 C82 C83 1.8(8) . . . . ?
C13 N3 C18 N4 177.6(6) . . . . ?
C13 N3 C16 C17 -178.7(6) . . . . ?
C84 N16 C81 C82 30.6(7) . . . . ?
C84 N16 C81 C80 -149.1(5) . . . . ?
C84 N16 C86 C85 0.0(6) . . . . ?
C84 N17 C85 C86 1.5(7) . . . . ?
C14 C15 C10 C7 177.9(5) . . . . ?
C14 C15 C10 C11 -1.1(8) . . . . ?
C14 C13 C12 C11 -0.5(9) . . . . ?
C79 C78 C83 C82 0.9(7) . . . . ?
C86 N16 C81 C82 -151.5(5) . . . . ?
C86 N16 C81 C80 28.8(8) . . . . ?
C86 N16 C84 N17 1.0(6) . . . . ?
C85 N17 C84 N16 -1.6(6) . . . . ?
C69 N14 C71 N15 1.3(6) . . . . ?
C12 C13 C14 C15 0.2(9) . . . . ?
C76 C72 C73 C74 -2.3(12) . . . . ?
C77 C75 C78 C83 165.3(6) . . . . ?
C77 C75 C78 C79 -13.5(8) . . . . ?
C77 C75 C74 C73 -4.0(12) . . . . ?
N4 C17 C16 N3 4.0(12) . . . . ?
C74 C75 C78 C83 -12.9(8) . . . . ?
C74 C75 C78 C79 168.4(6) . . . . ?
C74 C75 C77 C76 2.1(11) . . . . ?
C73 C72 C76 C77 0.5(12) . . . . ?
C17 N4 C18 N3 -0.5(10) . . . . ?
C18 N3 C13 C14 -165.1(7) . . . . ?
C18 N3 C13 C12 13.1(9) . . . . ?
C18 N3 C16 C17 -4.2(11) . . . . ?
C18 N4 C17 C16 -2.1(11) . . . . ?
C16 N3 C13 C14 8.3(11) . . . . ?
C16 N3 C13 C12 -173.4(8) . . . . ?
C16 N3 C18 N4 3.0(10) . . . . ?

loop_
_platon_squeeze_void_nr
_platon_squeeze_void_average_x
_platon_squeeze_void_average_y
_platon_squeeze_void_average_z
_platon_squeeze_void_volume
_platon_squeeze_void_count_electrons
_platon_squeeze_void_content
1 0.725 -0.040 0.003 204 55 ' '
2 0.275 0.040 -0.003 202 55 ' '
3 0.725 0.040 0.502 202 55 ' '
4 0.275 -0.040 0.497 204 55 ' '
5 0.500 0.102 0.250 73 16 ' '
6 0.000 0.106 0.250 59 12 ' '
7 0.000 0.398 0.750 72 16 ' '
8 0.500 0.394 0.750 59 12 ' '
9 0.775 0.460 0.498 204 55 ' '
10 0.225 0.460 1.003 204 55 ' '
11 0.225 0.540 0.503 202 55 ' '
12 0.775 0.540 0.997 202 55 ' '
13 0.000 0.602 0.250 73 16 ' '
14 0.500 0.606 0.250 59 12 ' '
15 0.500 0.898 0.750 72 16 ' '
16 0.000 0.894 0.750 59 12 ' '
